data_7025564
loop_
_publ_author_name
'Norton, Kieran'
'Banerjee, Santanu'
'Das, Sayantani'
'Huebner, Louise'
'Emge, Thomas J.'
'Brennan, John G.'

_publ_section_title
;
 Lanthanide oxochalcogenido clusters.
;
_journal_issue 29
_journal_name_full 'Dalton transactions (Cambridge, England : 2003)'
_journal_page_first 6794
_journal_page_last 6800
_journal_paper_doi 10.1039/c001812k
_journal_volume 39
_journal_year 2010
_chemical_formula_moiety 'Ho3 O Te7 N5 C31 H30,Ho4 Te11 N7 C47 H45,2.85(N C5 H5),0.075(Te2 C12 H10)'
_chemical_formula_sum 'C93.15 H90 Ho7 N14.85 O Te18.15'
_chemical_formula_weight 4903.95
_chemical_name_systematic
;
?
;
_space_group_IT_number 2
_symmetry_cell_setting triclinic
_symmetry_space_group_name_Hall '-P 1'
_symmetry_space_group_name_H-M 'P -1'
_atom_sites_solution_hydrogens geom
_atom_sites_solution_primary direct
_atom_sites_solution_secondary difmap
_audit_creation_method SHELXL-97
_cell_angle_alpha 112.219(2)
_cell_angle_beta 103.310(2)
_cell_angle_gamma 96.552(2)
_cell_formula_units_Z 2
_cell_length_a 13.4945(10)
_cell_length_b 21.1680(15)
_cell_length_c 24.1226(16)
_cell_measurement_reflns_used 8483
_cell_measurement_temperature 100(2)
_cell_measurement_theta_max 23.29
_cell_measurement_theta_min 2.36
_cell_volume 6050.9(8)
_computing_cell_refinement 'Bruker SMART'
_computing_data_collection 'Bruker SMART'
_computing_data_reduction 'Bruker SAINT'
_computing_molecular_graphics 'Bruker SHELXTL'
_computing_publication_material 'Bruker SHELXTL'
_computing_structure_refinement 'SHELXL-97 (Sheldrick, 2008)'
_computing_structure_solution 'SHELXS-97 (Sheldrick, 2008)'
_diffrn_ambient_temperature 100(2)
_diffrn_measured_fraction_theta_full 0.975
_diffrn_measured_fraction_theta_max 0.975
_diffrn_measurement_device_type 'CCD area detector'
_diffrn_measurement_method 'phi and omega scans'
_diffrn_radiation_monochromator graphite
_diffrn_radiation_source 'fine-focus sealed tube'
_diffrn_radiation_type MoK\a
_diffrn_radiation_wavelength 0.71073
_diffrn_reflns_av_R_equivalents 0.0612
_diffrn_reflns_av_sigmaI/netI 0.1355
_diffrn_reflns_limit_h_max 15
_diffrn_reflns_limit_h_min -14
_diffrn_reflns_limit_k_max 23
_diffrn_reflns_limit_k_min -19
_diffrn_reflns_limit_l_max 22
_diffrn_reflns_limit_l_min -26
_diffrn_reflns_number 28979
_diffrn_reflns_theta_full 23.39
_diffrn_reflns_theta_max 23.39
_diffrn_reflns_theta_min 1.70
_exptl_absorpt_coefficient_mu 8.855
_exptl_absorpt_correction_T_max 0.777
_exptl_absorpt_correction_T_min 0.270
_exptl_absorpt_correction_type multi-scan
_exptl_absorpt_process_details 'Bruker SAINT (SADABS)'
_exptl_crystal_colour red
_exptl_crystal_density_diffrn 2.692
_exptl_crystal_density_method 'not measured'
_exptl_crystal_description lathe
_exptl_crystal_F_000 4347
_exptl_crystal_size_max 0.20
_exptl_crystal_size_mid 0.10
_exptl_crystal_size_min 0.03
_refine_diff_density_max 3.614
_refine_diff_density_min -1.868
_refine_diff_density_rms 0.357
_refine_ls_extinction_method none
_refine_ls_goodness_of_fit_ref 1.073
_refine_ls_hydrogen_treatment constr
_refine_ls_matrix_type full
_refine_ls_number_parameters 1116
_refine_ls_number_reflns 17207
_refine_ls_number_restraints 2004
_refine_ls_restrained_S_all 1.020
_refine_ls_R_factor_all 0.1518
_refine_ls_R_factor_gt 0.0759
_refine_ls_shift/su_max 0.006
_refine_ls_shift/su_mean 0.000
_refine_ls_structure_factor_coef Fsqd
_refine_ls_weighting_details 'calc w=1/[\s^2^(Fo^2^)+(0.0900P)^2^+1.0000P] where P=(Fo^2^+2Fc^2^)/3'
_refine_ls_weighting_scheme calc
_refine_ls_wR_factor_gt 0.1725
_refine_ls_wR_factor_ref 0.2039
_reflns_number_gt 9354
_reflns_number_total 17207
_reflns_threshold_expression >2sigma(I)
_cod_data_source_file c001812k.txt
_cod_data_source_block hotetep
_cod_depositor_comments
;
The following automatic conversions were performed:

'_symmetry_cell_setting' value 'Triclinic' changed to 'triclinic'
according to /home/saulius/struct/CIF-dictionaries/cif_core.dic
dictionary named 'cif_core.dic' version 2.4.2 from 2011-04-26.

Automatic conversion script
Id: cif_fix_values 1891 2012-01-12 08:04:46Z andrius 
;
_cod_original_cell_volume 6050.9(7)
_cod_original_sg_symbol_H-M P-1
_cod_database_code 7025564

loop_
_symmetry_equiv_pos_as_xyz
'x, y, z'
'-x, -y, -z'

loop_
_atom_site_label
_atom_site_type_symbol
_atom_site_fract_x
_atom_site_fract_y
_atom_site_fract_z
_atom_site_U_iso_or_equiv
_atom_site_adp_type
_atom_site_occupancy
_atom_site_symmetry_multiplicity
_atom_site_calc_flag
_atom_site_refinement_flags
_atom_site_disorder_assembly
_atom_site_disorder_group
Ho1 Ho 0.06078(5) -0.39812(3) 0.17850(2) 0.04477(18) Uani 1 1 d . . .
Ho2 Ho -0.18244(4) -0.35642(3) 0.12678(2) 0.04088(17) Uani 1 1 d . . .
Ho3 Ho 0.03703(4) -0.30283(2) 0.08421(2) 0.03836(17) Uani 1 1 d . . .
O1 O -0.0159(5) -0.3282(3) 0.1500(3) 0.033(2) Uani 1 1 d . . .
Te1 Te -0.15321(7) -0.50490(4) 0.10183(3) 0.0503(3) Uani 1 1 d . . .
Te2 Te -0.13351(8) -0.42045(4) 0.22582(3) 0.0592(3) Uani 1 1 d . . .
Te3 Te -0.17426(6) -0.39274(4) -0.00846(3) 0.0445(3) Uani 1 1 d . . .
Te4 Te -0.17415(7) -0.25429(4) 0.06003(4) 0.0543(3) Uani 1 1 d . . .
Te5 Te 0.11529(6) -0.43839(4) 0.05022(3) 0.0448(3) Uani 1 1 d . . .
Te6 Te 0.24963(7) -0.32654(4) 0.15345(4) 0.0516(3) Uani 1 1 d . . .
Te7 Te 0.15170(8) -0.29932(4) 0.31472(4) 0.0651(3) Uani 1 1 d . . .
C1 C 0.3064(5) -0.2413(3) 0.3362(3) 0.078(3) Uani 1 1 d GU . .
C2 C 0.3257(6) -0.1984(4) 0.3064(4) 0.078(3) Uani 1 1 d GU . .
H2 H 0.2703 -0.1955 0.2757 0.094 Uiso 1 1 calc R . .
C3 C 0.4262(7) -0.1597(5) 0.3216(5) 0.083(4) Uani 1 1 d GU . .
H3 H 0.4394 -0.1304 0.3013 0.099 Uiso 1 1 calc R . .
C4 C 0.5073(6) -0.1640(5) 0.3666(5) 0.093(4) Uani 1 1 d GU . .
H4 H 0.5759 -0.1376 0.3770 0.112 Uiso 1 1 calc R . .
C5 C 0.4879(5) -0.2069(5) 0.3964(4) 0.089(4) Uani 1 1 d GU . .
H5 H 0.5434 -0.2098 0.4271 0.107 Uiso 1 1 calc R . .
C6 C 0.3875(6) -0.2455(4) 0.3811(3) 0.081(4) Uani 1 1 d GU . .
H6 H 0.3743 -0.2748 0.4015 0.097 Uiso 1 1 calc R . .
N1 N 0.1282(5) -0.5008(3) 0.1816(2) 0.075(3) Uani 1 1 d GU . .
C7 C 0.0645(6) -0.5610(4) 0.1755(3) 0.084(4) Uani 1 1 d GU . .
H7 H -0.0077 -0.5632 0.1712 0.101 Uiso 1 1 calc R . .
C8 C 0.1066(9) -0.6179(3) 0.1758(4) 0.096(4) Uani 1 1 d GU . .
H8 H 0.0631 -0.6590 0.1717 0.116 Uiso 1 1 calc R . .
C9 C 0.2123(9) -0.6146(5) 0.1821(5) 0.091(4) Uani 1 1 d GU . .
H9 H 0.2410 -0.6535 0.1822 0.109 Uiso 1 1 calc R . .
C10 C 0.2759(6) -0.5545(5) 0.1881(4) 0.088(4) Uani 1 1 d GU . .
H10 H 0.3481 -0.5523 0.1924 0.106 Uiso 1 1 calc R . .
C11 C 0.2339(5) -0.4976(4) 0.1878(3) 0.078(3) Uani 1 1 d GU . .
H11 H 0.2774 -0.4565 0.1920 0.094 Uiso 1 1 calc R . .
N2 N 0.0962(7) -0.2674(3) 0.0086(3) 0.090(3) Uani 1 1 d GU . .
C12 C 0.0409(8) -0.2378(5) -0.0276(4) 0.116(4) Uani 1 1 d GU . .
H12 H -0.0279 -0.2330 -0.0268 0.139 Uiso 1 1 calc R . .
C13 C 0.0863(11) -0.2153(6) -0.0651(5) 0.122(4) Uani 1 1 d GU . .
H13 H 0.0486 -0.1951 -0.0898 0.146 Uiso 1 1 calc R . .
C14 C 0.1870(12) -0.2224(7) -0.0663(6) 0.124(4) Uani 1 1 d GU . .
H14 H 0.2181 -0.2070 -0.0919 0.149 Uiso 1 1 calc R . .
C15 C 0.2423(9) -0.2520(7) -0.0301(6) 0.131(4) Uani 1 1 d GU . .
H15 H 0.3111 -0.2569 -0.0310 0.157 Uiso 1 1 calc R . .
C16 C 0.1969(7) -0.2745(5) 0.0073(4) 0.108(4) Uani 1 1 d GU . .
H16 H 0.2347 -0.2948 0.0320 0.130 Uiso 1 1 calc R . .
N3 N 0.1118(5) -0.1815(3) 0.1602(2) 0.057(3) Uani 1 1 d GU . .
C17 C 0.0775(6) -0.1606(4) 0.2131(3) 0.062(3) Uani 1 1 d GU . .
H17 H 0.0253 -0.1919 0.2165 0.075 Uiso 1 1 calc R . .
C18 C 0.1196(8) -0.0940(4) 0.2611(3) 0.065(3) Uani 1 1 d GU . .
H18 H 0.0962 -0.0797 0.2973 0.079 Uiso 1 1 calc R . .
C19 C 0.1959(9) -0.0482(3) 0.2561(4) 0.081(4) Uani 1 1 d GU . .
H19 H 0.2247 -0.0026 0.2889 0.097 Uiso 1 1 calc R . .
C20 C 0.2302(8) -0.0691(4) 0.2031(4) 0.107(4) Uani 1 1 d GU . .
H20 H 0.2824 -0.0378 0.1997 0.128 Uiso 1 1 calc R . .
C21 C 0.1881(6) -0.1357(4) 0.1552(3) 0.088(4) Uani 1 1 d GU . .
H21 H 0.2116 -0.1500 0.1190 0.106 Uiso 1 1 calc R . .
N4 N -0.3761(4) -0.3920(3) 0.0904(2) 0.054(3) Uani 1 1 d GU . .
C22 C -0.4354(5) -0.3657(3) 0.0526(3) 0.057(3) Uani 1 1 d GU . .
H22 H -0.4022 -0.3308 0.0429 0.068 Uiso 1 1 calc R . .
C23 C -0.5432(5) -0.3902(4) 0.0291(3) 0.063(3) Uani 1 1 d GU . .
H23 H -0.5837 -0.3722 0.0033 0.075 Uiso 1 1 calc R . .
C24 C -0.5917(4) -0.4412(4) 0.0433(4) 0.059(3) Uani 1 1 d GU . .
H24 H -0.6653 -0.4580 0.0272 0.070 Uiso 1 1 calc R . .
C25 C -0.5324(5) -0.4676(4) 0.0811(4) 0.062(3) Uani 1 1 d GU . .
H25 H -0.5655 -0.5024 0.0908 0.075 Uiso 1 1 calc R . .
C26 C -0.4246(5) -0.4430(3) 0.1046(3) 0.066(3) Uani 1 1 d GU . .
H26 H -0.3841 -0.4611 0.1304 0.079 Uiso 1 1 calc R . .
N5 N -0.1986(5) -0.2529(3) 0.2143(2) 0.051(3) Uani 1 1 d GU . .
C27 C -0.2783(5) -0.2179(4) 0.2068(3) 0.084(4) Uani 1 1 d GU . .
H27 H -0.3354 -0.2378 0.1694 0.101 Uiso 1 1 calc R . .
C28 C -0.2744(8) -0.1537(4) 0.2540(4) 0.085(4) Uani 1 1 d GU . .
H28 H -0.3289 -0.1297 0.2488 0.102 Uiso 1 1 calc R . .
C29 C -0.1909(9) -0.1245(3) 0.3086(4) 0.078(4) Uani 1 1 d GU . .
H29 H -0.1882 -0.0806 0.3409 0.094 Uiso 1 1 calc R . .
C30 C -0.1112(8) -0.1595(4) 0.3162(3) 0.066(3) Uani 1 1 d GU . .
H30 H -0.0541 -0.1395 0.3535 0.079 Uiso 1 1 calc R . .
C31 C -0.1151(5) -0.2237(4) 0.2690(3) 0.055(3) Uani 1 1 d GU . .
H31 H -0.0606 -0.2477 0.2741 0.067 Uiso 1 1 calc R . .
Ho4 Ho 0.00518(5) -0.16485(3) -0.28916(2) 0.04833(19) Uani 1 1 d . . .
Ho5 Ho 0.02857(4) -0.19088(2) -0.45852(2) 0.03986(17) Uani 1 1 d . . .
Ho6 Ho -0.23247(4) -0.34262(2) -0.54364(2) 0.03745(16) Uani 1 1 d . . .
Ho7 Ho -0.26108(5) -0.32003(2) -0.37498(2) 0.04405(18) Uani 1 1 d . . .
Te8 Te -0.06400(6) -0.29799(3) -0.41645(3) 0.0399(2) Uani 1 1 d . A .
Te9 Te -0.01707(7) -0.06950(3) -0.35840(3) 0.0465(3) Uani 1 1 d . A .
Te10 Te 0.17773(7) -0.09791(4) -0.32615(3) 0.0487(3) Uani 1 1 d . A .
Te11 Te -0.18276(7) -0.19713(3) -0.53991(3) 0.0478(3) Uani 1 1 d . A .
Te12 Te -0.07251(7) -0.29020(4) -0.59828(3) 0.0492(3) Uani 1 1 d . A .
Te13 Te -0.38250(6) -0.28179(4) -0.47446(3) 0.0483(3) Uani 1 1 d . A .
Te14 Te -0.37957(6) -0.43008(4) -0.50832(3) 0.0483(3) Uani 1 1 d . A .
Te15 Te -0.22385(7) -0.16377(4) -0.30071(4) 0.0529(3) Uani 1 1 d . A .
Te16 Te -0.12436(8) -0.23987(4) -0.23590(3) 0.0571(3) Uani 1 1 d . A .
Te17 Te -0.30196(7) -0.12200(4) -0.41711(3) 0.0506(3) Uani 1 1 d . . .
C32 C -0.4320(5) -0.0788(3) -0.4052(3) 0.052(3) Uani 1 1 d GU A .
C33 C -0.4607(6) -0.0662(4) -0.3509(3) 0.067(3) Uani 1 1 d GU . .
H33 H -0.4223 -0.0782 -0.3194 0.080 Uiso 1 1 calc R A .
C34 C -0.5456(7) -0.0362(5) -0.3425(4) 0.079(4) Uani 1 1 d GU A .
H34 H -0.5652 -0.0276 -0.3054 0.095 Uiso 1 1 calc R . .
C35 C -0.6017(6) -0.0186(5) -0.3885(6) 0.080(4) Uani 1 1 d GU . .
H35 H -0.6597 0.0019 -0.3828 0.096 Uiso 1 1 calc R A .
C36 C -0.5730(6) -0.0311(5) -0.4428(5) 0.079(3) Uani 1 1 d GU A .
H36 H -0.6114 -0.0191 -0.4743 0.094 Uiso 1 1 calc R . .
C37 C -0.4882(6) -0.0612(4) -0.4512(3) 0.066(3) Uani 1 1 d GU . .
H37 H -0.4686 -0.0698 -0.4883 0.079 Uiso 1 1 calc R A .
Te18 Te 0.16243(8) -0.22989(4) -0.23033(4) 0.0701(3) Uani 1 1 d . A .
C38 C 0.3133(5) -0.1878(3) -0.2325(3) 0.061(3) Uani 1 1 d GU . .
C39 C 0.3364(6) -0.2064(4) -0.2890(3) 0.069(3) Uani 1 1 d GU A .
H39 H 0.2846 -0.2366 -0.3272 0.083 Uiso 1 1 calc R . .
C40 C 0.4354(7) -0.1807(5) -0.2898(5) 0.076(4) Uani 1 1 d GU A .
H40 H 0.4512 -0.1934 -0.3284 0.091 Uiso 1 1 calc R . .
C41 C 0.5114(6) -0.1366(5) -0.2339(6) 0.081(4) Uani 1 1 d GU A .
H41 H 0.5790 -0.1190 -0.2344 0.098 Uiso 1 1 calc R . .
C42 C 0.4883(5) -0.1180(4) -0.1773(5) 0.087(4) Uani 1 1 d GU A .
H42 H 0.5401 -0.0878 -0.1392 0.105 Uiso 1 1 calc R . .
C43 C 0.3892(6) -0.1437(4) -0.1766(3) 0.075(4) Uani 1 1 d GU A .
H43 H 0.3735 -0.1310 -0.1379 0.090 Uiso 1 1 calc R . .
N6A N 0.0512(9) -0.0539(7) -0.1866(6) 0.095(2) Uani 0.580(9) 1 d PGU A 1
C44A C 0.0702(13) 0.0141(7) -0.1820(7) 0.104(3) Uani 0.580(9) 1 d PGU A 1
H44A H 0.0780 0.0223 -0.2170 0.125 Uiso 0.580(9) 1 calc PR A 1
C45A C 0.0779(18) 0.0701(7) -0.1261(9) 0.110(4) Uani 0.580(9) 1 d PGU A 1
H45A H 0.0909 0.1166 -0.1229 0.131 Uiso 0.580(9) 1 calc PR A 1
C46A C 0.0666(18) 0.0581(10) -0.0748(7) 0.110(4) Uani 0.580(9) 1 d PGU A 1
H46A H 0.0718 0.0963 -0.0367 0.132 Uiso 0.580(9) 1 calc PR A 1
C47A C 0.0475(16) -0.0100(11) -0.0795(6) 0.113(4) Uani 0.580(9) 1 d PGU A 1
H47A H 0.0398 -0.0182 -0.0445 0.135 Uiso 0.580(9) 1 calc PR A 1
C48A C 0.0398(13) -0.0660(8) -0.1354(7) 0.110(4) Uani 0.580(9) 1 d PGU A 1
H48A H 0.0268 -0.1124 -0.1386 0.132 Uiso 0.580(9) 1 calc PR A 1
N6B N 0.0562(14) -0.0609(7) -0.1934(5) 0.095(2) Uani 0.420(9) 1 d PGU A 2
C44B C -0.0117(16) -0.0170(10) -0.1777(7) 0.098(4) Uani 0.420(9) 1 d PGU A 2
H44B H -0.0811 -0.0290 -0.2045 0.117 Uiso 0.420(9) 1 calc PR A 2
C45B C 0.022(2) 0.0443(10) -0.1229(8) 0.106(4) Uani 0.420(9) 1 d PGU A 2
H45B H -0.0245 0.0742 -0.1121 0.127 Uiso 0.420(9) 1 calc PR A 2
C46B C 0.123(2) 0.0617(8) -0.0836(6) 0.109(4) Uani 0.420(9) 1 d PGU A 2
H46B H 0.1464 0.1036 -0.0461 0.131 Uiso 0.420(9) 1 calc PR A 2
C47B C 0.1914(16) 0.0179(11) -0.0993(6) 0.113(5) Uani 0.420(9) 1 d PGU A 2
H47B H 0.2608 0.0299 -0.0725 0.135 Uiso 0.420(9) 1 calc PR A 2
C48B C 0.1578(14) -0.0434(10) -0.1542(6) 0.105(4) Uani 0.420(9) 1 d PGU A 2
H48B H 0.2042 -0.0733 -0.1649 0.125 Uiso 0.420(9) 1 calc PR A 2
N7 N 0.1110(4) -0.1152(2) -0.4984(2) 0.038(2) Uani 1 1 d GU A .
C49 C 0.1066(5) -0.0451(2) -0.4783(3) 0.047(3) Uani 1 1 d GU . .
H49 H 0.0765 -0.0245 -0.4457 0.057 Uiso 1 1 calc R A .
C50 C 0.1462(6) -0.0051(3) -0.5059(4) 0.055(3) Uani 1 1 d GU A .
H50 H 0.1432 0.0428 -0.4921 0.066 Uiso 1 1 calc R . .
C51 C 0.1903(7) -0.0352(4) -0.5536(4) 0.053(3) Uani 1 1 d GU . .
H51 H 0.2174 -0.0079 -0.5724 0.063 Uiso 1 1 calc R A .
C52 C 0.1947(7) -0.1054(4) -0.5738(3) 0.055(3) Uani 1 1 d GU A .
H52 H 0.2248 -0.1260 -0.6064 0.066 Uiso 1 1 calc R . .
C53 C 0.1551(5) -0.1454(3) -0.5462(3) 0.057(3) Uani 1 1 d GU . .
H53 H 0.1581 -0.1933 -0.5600 0.069 Uiso 1 1 calc R A .
N8 N 0.1709(4) -0.2504(2) -0.46987(18) 0.044(3) Uani 1 1 d GU A .
C54 C 0.1495(5) -0.3232(2) -0.4958(3) 0.045(3) Uani 1 1 d GU . .
H54 H 0.0801 -0.3490 -0.5072 0.054 Uiso 1 1 calc R A .
C55 C 0.2295(6) -0.3581(3) -0.5051(4) 0.059(3) Uani 1 1 d GU A .
H55 H 0.2149 -0.4078 -0.5228 0.071 Uiso 1 1 calc R . .
C56 C 0.3310(6) -0.3203(4) -0.4884(4) 0.067(3) Uani 1 1 d GU . .
H56 H 0.3858 -0.3441 -0.4947 0.080 Uiso 1 1 calc R A .
C57 C 0.3525(4) -0.2475(4) -0.4625(4) 0.061(3) Uani 1 1 d GU A .
H57 H 0.4219 -0.2217 -0.4511 0.073 Uiso 1 1 calc R . .
C58 C 0.2724(4) -0.2126(3) -0.4532(3) 0.045(3) Uani 1 1 d GU . .
H58 H 0.2871 -0.1629 -0.4355 0.054 Uiso 1 1 calc R A .
N9A N -0.3631(11) -0.3818(4) -0.6466(5) 0.058(3) Uani 0.577(7) 1 d PDU A 1
C59A C -0.4052(14) -0.3388(6) -0.6704(5) 0.071(3) Uani 0.577(7) 1 d PDU A 1
H59A H -0.3922 -0.2901 -0.6448 0.085 Uiso 0.577(7) 1 calc PR A 1
C60A C -0.4678(16) -0.3665(6) -0.7328(6) 0.075(3) Uani 0.577(7) 1 d PDU A 1
H60A H -0.4859 -0.3370 -0.7531 0.090 Uiso 0.577(7) 1 calc PR A 1
C61A C -0.5019(16) -0.4373(5) -0.7634(6) 0.074(4) Uani 0.577(7) 1 d PDU A 1
H61A H -0.5445 -0.4579 -0.8059 0.089 Uiso 0.577(7) 1 calc PR A 1
C62A C -0.4743(10) -0.4794(6) -0.7326(5) 0.081(4) Uani 0.577(7) 1 d PDU A 1
H62A H -0.4984 -0.5288 -0.7543 0.097 Uiso 0.577(7) 1 calc PR A 1
C63A C -0.4138(8) -0.4510(5) -0.6722(5) 0.073(4) Uani 0.577(7) 1 d PDU A 1
H63A H -0.4065 -0.4780 -0.6483 0.088 Uiso 0.577(7) 1 calc PR A 1
N9B N -0.3574(7) -0.3742(6) -0.6493(5) 0.062(3) Uani 0.423(7) 1 d PGDU A 2
C59B C -0.3342(11) -0.3454(8) -0.6892(7) 0.063(4) Uani 0.423(7) 1 d PGDU A 2
H59B H -0.2635 -0.3290 -0.6856 0.076 Uiso 0.423(7) 1 calc PR A 2
C60B C -0.4145(16) -0.3408(11) -0.7343(8) 0.069(4) Uani 0.423(7) 1 d PGDU A 2
H60B H -0.3986 -0.3211 -0.7616 0.082 Uiso 0.423(7) 1 calc PR A 2
C61B C -0.5179(14) -0.3648(13) -0.7396(9) 0.074(4) Uani 0.423(7) 1 d PGDU A 2
H61B H -0.5728 -0.3616 -0.7704 0.089 Uiso 0.423(7) 1 calc PR A 2
C62B C -0.5411(8) -0.3935(11) -0.6996(9) 0.077(4) Uani 0.423(7) 1 d PGDU A 2
H62B H -0.6118 -0.4099 -0.7032 0.093 Uiso 0.423(7) 1 calc PR A 2
C63B C -0.4608(8) -0.3982(8) -0.6545(7) 0.068(3) Uani 0.423(7) 1 d PGDU A 2
H63B H -0.4767 -0.4178 -0.6272 0.082 Uiso 0.423(7) 1 calc PR A 2
N10 N -0.1731(3) -0.4527(2) -0.5850(2) 0.037(2) Uani 1 1 d GU A .
C64 C -0.1817(5) -0.4849(3) -0.6484(2) 0.051(3) Uani 1 1 d GU . .
H64 H -0.2075 -0.4635 -0.6754 0.061 Uiso 1 1 calc R A .
C65 C -0.1525(7) -0.5483(3) -0.6725(3) 0.063(3) Uani 1 1 d GU A .
H65 H -0.1583 -0.5703 -0.7158 0.075 Uiso 1 1 calc R . .
C66 C -0.1146(7) -0.5795(3) -0.6330(4) 0.064(3) Uani 1 1 d GU . .
H66 H -0.0947 -0.6229 -0.6495 0.077 Uiso 1 1 calc R A .
C67 C -0.1061(6) -0.5474(3) -0.5696(4) 0.053(3) Uani 1 1 d GU A .
H67 H -0.0802 -0.5688 -0.5426 0.064 Uiso 1 1 calc R . .
C68 C -0.1353(5) -0.4840(3) -0.5456(3) 0.036(3) Uani 1 1 d GU . .
H68 H -0.1295 -0.4620 -0.5022 0.043 Uiso 1 1 calc R A .
N11 N -0.2348(5) -0.4240(3) -0.3610(2) 0.076(3) Uani 1 1 d GU A .
C69 C -0.3223(5) -0.4753(4) -0.3751(3) 0.089(4) Uani 1 1 d GU . .
H69 H -0.3902 -0.4688 -0.3900 0.106 Uiso 1 1 calc R A .
C70 C -0.3105(8) -0.5362(4) -0.3675(4) 0.104(4) Uani 1 1 d GU A .
H70 H -0.3703 -0.5713 -0.3772 0.125 Uiso 1 1 calc R . .
C71 C -0.2111(9) -0.5458(4) -0.3458(5) 0.106(4) Uani 1 1 d GU . .
H71 H -0.2030 -0.5874 -0.3406 0.127 Uiso 1 1 calc R A .
C72 C -0.1236(7) -0.4944(5) -0.3316(4) 0.103(4) Uani 1 1 d GU A .
H72 H -0.0557 -0.5010 -0.3167 0.124 Uiso 1 1 calc R . .
C73 C -0.1354(5) -0.4336(4) -0.3392(3) 0.091(4) Uani 1 1 d GU . .
H73 H -0.0756 -0.3985 -0.3295 0.109 Uiso 1 1 calc R A .
N12 N -0.4161(5) -0.3343(3) -0.3364(3) 0.060(3) Uani 1 1 d GU A .
C74 C -0.4048(6) -0.3045(4) -0.2725(3) 0.074(4) Uani 1 1 d GU . .
H74 H -0.3389 -0.2775 -0.2435 0.089 Uiso 1 1 calc R A .
C75 C -0.4900(8) -0.3141(6) -0.2511(4) 0.085(4) Uani 1 1 d GU A .
H75 H -0.4823 -0.2938 -0.2074 0.101 Uiso 1 1 calc R . .
C76 C -0.5865(7) -0.3536(6) -0.2935(5) 0.082(4) Uani 1 1 d GU . .
H76 H -0.6447 -0.3602 -0.2788 0.098 Uiso 1 1 calc R A .
C77 C -0.5978(5) -0.3834(5) -0.3574(5) 0.086(4) Uani 1 1 d GU A .
H77 H -0.6637 -0.4104 -0.3864 0.103 Uiso 1 1 calc R . .
C78 C -0.5126(5) -0.3738(4) -0.3789(3) 0.076(4) Uani 1 1 d GU . .
H78 H -0.5203 -0.3942 -0.4226 0.092 Uiso 1 1 calc R A .
N13 N -0.4655(9) -0.1880(6) 0.0887(5) 0.203(4) Uani 1 1 d GU . .
C79 C -0.4050(11) -0.1270(7) 0.0942(6) 0.210(4) Uani 1 1 d GU . .
H79 H -0.3587 -0.1296 0.0695 0.252 Uiso 1 1 calc R . .
C80 C -0.4123(16) -0.0622(6) 0.1358(8) 0.225(4) Uani 1 1 d GU . .
H80 H -0.3709 -0.0205 0.1395 0.270 Uiso 1 1 calc R . .
C81 C -0.4800(18) -0.0584(8) 0.1719(8) 0.219(4) Uani 1 1 d GU . .
H81 H -0.4850 -0.0142 0.2003 0.263 Uiso 1 1 calc R . .
C82 C -0.5405(14) -0.1194(10) 0.1664(7) 0.216(4) Uani 1 1 d GU . .
H82 H -0.5868 -0.1169 0.1910 0.259 Uiso 1 1 calc R . .
C83 C -0.5333(10) -0.1842(8) 0.1248(6) 0.205(4) Uani 1 1 d GU . .
H83 H -0.5746 -0.2259 0.1210 0.246 Uiso 1 1 calc R . .
N14 N -0.4389(6) -0.3426(4) -0.0954(3) 0.118(3) Uani 0.93 1 d PGU B 1
C84 C -0.4545(7) -0.2754(4) -0.0825(5) 0.115(4) Uani 0.93 1 d PGU B 1
H84 H -0.3975 -0.2361 -0.0584 0.139 Uiso 0.93 1 calc PR B 1
C85 C -0.5533(8) -0.2655(5) -0.1048(6) 0.130(4) Uani 0.93 1 d PGU B 1
H85 H -0.5640 -0.2195 -0.0959 0.156 Uiso 0.93 1 calc PR B 1
C86 C -0.6367(7) -0.3229(7) -0.1400(5) 0.120(4) Uani 0.93 1 d PGU B 1
H86 H -0.7043 -0.3162 -0.1553 0.144 Uiso 0.93 1 calc PR B 1
C87 C -0.6212(6) -0.3902(6) -0.1530(4) 0.113(4) Uani 0.93 1 d PGU B 1
H87 H -0.6782 -0.4295 -0.1771 0.135 Uiso 0.93 1 calc PR B 1
C88 C -0.5223(6) -0.4001(4) -0.1307(4) 0.107(4) Uani 0.93 1 d PGU B 1
H88 H -0.5117 -0.4461 -0.1396 0.129 Uiso 0.93 1 calc PR B 1
N15 N -0.2165(8) -0.0793(5) -0.1031(4) 0.163(4) Uani 0.93 1 d PGU C 1
C89 C -0.2319(10) -0.0115(5) -0.0848(5) 0.148(3) Uani 0.93 1 d PGU C 1
H89 H -0.2046 0.0182 -0.1016 0.178 Uiso 0.93 1 calc PR C 1
C90 C -0.2873(12) 0.0129(6) -0.0420(6) 0.155(3) Uani 0.93 1 d PGU C 1
H90 H -0.2978 0.0593 -0.0295 0.185 Uiso 0.93 1 calc PR C 1
C91 C -0.3272(11) -0.0305(8) -0.0174(6) 0.173(4) Uani 0.93 1 d PGU C 1
H91 H -0.3651 -0.0138 0.0118 0.207 Uiso 0.93 1 calc PR C 1
C92 C -0.3118(11) -0.0983(7) -0.0357(6) 0.177(4) Uani 0.93 1 d PGU C 1
H92 H -0.3391 -0.1280 -0.0189 0.213 Uiso 0.93 1 calc PR C 1
C93 C -0.2564(10) -0.1228(5) -0.0785(5) 0.175(4) Uani 0.93 1 d PGU C 1
H93 H -0.2459 -0.1691 -0.0910 0.211 Uiso 0.93 1 calc PR C 1
Te19 Te -0.26238(6) -0.209247(9) -0.059378(4) 0.061(3) Uani 0.07 1 d PDU D 2
Te20 Te -0.265720(9) -0.141464(14) -0.134317(6) 0.065(3) Uani 0.07 1 d PDU D 2
C94 C -0.40026(6) -0.290429(14) -0.094193(7) 0.1323(16) Uiso 0.07 1 d PGDU D 2
C95 C -0.49430(6) -0.27360(2) -0.086584(10) 0.1323(16) Uiso 0.07 1 d PGDU D 2
H95 H -0.4974 -0.2261 -0.0659 0.159 Uiso 0.07 1 calc PR D 2
C96 C -0.58386(6) -0.32633(3) -0.109198(13) 0.1323(16) Uiso 0.07 1 d PGDU D 2
H96 H -0.6481 -0.3148 -0.1040 0.159 Uiso 0.07 1 calc PR D 2
C97 C -0.57937(7) -0.39589(2) -0.139421(13) 0.1323(16) Uiso 0.07 1 d PGDU D 2
H97 H -0.6406 -0.4319 -0.1549 0.159 Uiso 0.07 1 calc PR D 2
C98 C -0.48533(7) -0.412721(16) -0.147031(11) 0.1323(16) Uiso 0.07 1 d PGDU D 2
H98 H -0.4823 -0.4603 -0.1677 0.159 Uiso 0.07 1 calc PR D 2
C99 C -0.39577(6) -0.359991(14) -0.124417(8) 0.1323(16) Uiso 0.07 1 d PGDU D 2
H99 H -0.3315 -0.3715 -0.1296 0.159 Uiso 0.07 1 calc PR D 2
C100 C -0.242380(15) -0.03097(2) -0.081953(10) 0.1323(16) Uiso 0.07 1 d PGDU D 2
C101 C -0.16365(2) 0.00335(2) -0.025216(12) 0.1323(16) Uiso 0.07 1 d PGDU D 2
H101 H -0.1202 -0.0222 -0.0097 0.159 Uiso 0.07 1 calc PR D 2
C102 C -0.14849(3) 0.07512(2) 0.008795(13) 0.1323(16) Uiso 0.07 1 d PGDU D 2
H102 H -0.0947 0.0986 0.0476 0.159 Uiso 0.07 1 calc PR D 2
C103 C -0.21206(3) 0.11257(2) -0.013932(15) 0.1323(16) Uiso 0.07 1 d PGDU D 2
H103 H -0.2017 0.1616 0.0093 0.159 Uiso 0.07 1 calc PR D 2
C104 C -0.29079(3) 0.07824(2) -0.070670(16) 0.1323(16) Uiso 0.07 1 d PGDU D 2
H104 H -0.3342 0.1038 -0.0862 0.159 Uiso 0.07 1 calc PR D 2
C105 C -0.305952(19) 0.00648(2) -0.104681(13) 0.1323(16) Uiso 0.07 1 d PGDU D 2
H105 H -0.3598 -0.0170 -0.1435 0.159 Uiso 0.07 1 calc PR D 2

loop_
_atom_site_aniso_label
_atom_site_aniso_U_11
_atom_site_aniso_U_22
_atom_site_aniso_U_33
_atom_site_aniso_U_23
_atom_site_aniso_U_13
_atom_site_aniso_U_12
Ho1 0.0724(4) 0.0315(2) 0.0436(2) 0.02186(18) 0.0239(2) 0.0254(2)
Ho2 0.0549(3) 0.0305(2) 0.0487(2) 0.01872(19) 0.0291(2) 0.0166(2)
Ho3 0.0529(3) 0.0342(2) 0.0402(2) 0.02118(18) 0.0238(2) 0.0154(2)
O1 0.040(4) 0.028(3) 0.049(3) 0.028(2) 0.019(3) 0.016(3)
Te1 0.0818(5) 0.0315(3) 0.0505(4) 0.0216(3) 0.0338(4) 0.0158(4)
Te2 0.1062(6) 0.0367(4) 0.0502(4) 0.0244(3) 0.0425(4) 0.0120(4)
Te3 0.0571(5) 0.0434(4) 0.0425(3) 0.0242(3) 0.0193(3) 0.0153(3)
Te4 0.0613(5) 0.0421(3) 0.0749(4) 0.0373(3) 0.0210(4) 0.0222(4)
Te5 0.0508(4) 0.0369(4) 0.0460(4) 0.0096(3) 0.0226(3) 0.0175(3)
Te6 0.0555(5) 0.0416(4) 0.0542(4) 0.0118(3) 0.0195(4) 0.0208(4)
Te7 0.1200(7) 0.0398(4) 0.0453(4) 0.0238(3) 0.0281(4) 0.0255(4)
C1 0.087(5) 0.072(5) 0.081(5) 0.044(4) 0.013(4) 0.029(4)
C2 0.084(5) 0.074(5) 0.080(5) 0.041(3) 0.013(5) 0.022(5)
C3 0.082(5) 0.079(5) 0.089(5) 0.036(4) 0.025(4) 0.022(4)
C4 0.089(5) 0.091(5) 0.093(5) 0.039(4) 0.018(4) 0.014(5)
C5 0.096(5) 0.096(5) 0.075(5) 0.039(4) 0.017(5) 0.022(5)
C6 0.089(5) 0.085(5) 0.069(5) 0.044(4) 0.005(4) 0.023(4)
N1 0.092(5) 0.068(4) 0.069(4) 0.032(3) 0.021(4) 0.024(4)
C7 0.108(5) 0.064(4) 0.088(5) 0.039(4) 0.026(5) 0.031(4)
C8 0.116(5) 0.083(5) 0.099(5) 0.054(4) 0.019(5) 0.025(5)
C9 0.114(5) 0.085(5) 0.089(5) 0.044(4) 0.038(5) 0.038(4)
C10 0.100(5) 0.082(5) 0.088(5) 0.036(4) 0.031(5) 0.039(4)
C11 0.098(5) 0.072(4) 0.069(5) 0.033(4) 0.022(5) 0.030(4)
N2 0.105(5) 0.086(5) 0.091(4) 0.048(3) 0.035(4) 0.013(4)
C12 0.119(5) 0.124(6) 0.111(5) 0.066(4) 0.030(4) 0.001(5)
C13 0.135(5) 0.140(6) 0.101(5) 0.071(4) 0.034(5) 0.002(5)
C14 0.141(5) 0.142(6) 0.103(5) 0.066(4) 0.044(4) 0.018(5)
C15 0.140(6) 0.140(6) 0.124(5) 0.063(4) 0.055(4) 0.011(5)
C16 0.125(5) 0.106(6) 0.111(5) 0.058(4) 0.047(5) 0.017(5)
N3 0.079(5) 0.052(4) 0.052(4) 0.028(3) 0.032(3) 0.018(4)
C17 0.081(5) 0.052(5) 0.056(4) 0.020(4) 0.029(4) 0.014(4)
C18 0.082(5) 0.055(5) 0.060(4) 0.024(4) 0.024(4) 0.010(4)
C19 0.095(6) 0.057(5) 0.085(5) 0.023(4) 0.032(4) 0.014(4)
C20 0.111(6) 0.092(6) 0.100(5) 0.019(5) 0.052(4) -0.005(5)
C21 0.095(6) 0.077(5) 0.086(5) 0.023(4) 0.044(4) -0.006(5)
N4 0.062(4) 0.055(4) 0.056(4) 0.022(3) 0.037(3) 0.019(3)
C22 0.061(5) 0.058(4) 0.061(4) 0.028(3) 0.026(4) 0.017(4)
C23 0.057(5) 0.057(4) 0.078(5) 0.029(3) 0.023(4) 0.017(4)
C24 0.054(5) 0.051(5) 0.068(5) 0.013(4) 0.028(4) 0.023(4)
C25 0.064(5) 0.069(5) 0.059(4) 0.027(3) 0.028(4) 0.011(4)
C26 0.071(5) 0.073(5) 0.062(4) 0.031(3) 0.032(4) 0.016(4)
N5 0.063(4) 0.049(4) 0.051(4) 0.025(3) 0.024(3) 0.025(3)
C27 0.082(5) 0.073(5) 0.080(5) 0.012(4) 0.016(5) 0.042(4)
C28 0.080(5) 0.076(5) 0.082(5) 0.007(4) 0.024(4) 0.041(4)
C29 0.088(5) 0.071(5) 0.062(5) 0.014(4) 0.019(4) 0.026(4)
C30 0.076(5) 0.061(5) 0.056(5) 0.026(4) 0.013(4) 0.005(4)
C31 0.078(5) 0.051(4) 0.050(4) 0.033(3) 0.023(4) 0.014(4)
Ho4 0.0782(4) 0.0354(2) 0.0497(2) 0.03001(18) 0.0264(3) 0.0230(2)
Ho5 0.0633(3) 0.0261(2) 0.0467(2) 0.02462(16) 0.0263(2) 0.0182(2)
Ho6 0.0527(3) 0.0283(2) 0.0483(2) 0.02575(17) 0.0261(2) 0.0153(2)
Ho7 0.0674(3) 0.0311(2) 0.0519(2) 0.02774(18) 0.0300(2) 0.0174(2)
Te8 0.0602(4) 0.0305(3) 0.0486(3) 0.0276(2) 0.0282(3) 0.0195(3)
Te9 0.0741(5) 0.0308(3) 0.0547(3) 0.0291(2) 0.0301(3) 0.0252(3)
Te10 0.0682(5) 0.0344(3) 0.0522(4) 0.0237(3) 0.0210(4) 0.0174(4)
Te11 0.0754(5) 0.0318(3) 0.0529(3) 0.0308(2) 0.0230(4) 0.0193(3)
Te12 0.0771(5) 0.0348(3) 0.0490(3) 0.0229(3) 0.0352(3) 0.0095(4)
Te13 0.0618(5) 0.0509(4) 0.0572(4) 0.0358(3) 0.0335(3) 0.0269(3)
Te14 0.0657(5) 0.0348(3) 0.0591(4) 0.0265(3) 0.0351(3) 0.0082(4)
Te15 0.0843(5) 0.0326(3) 0.0614(4) 0.0282(3) 0.0377(4) 0.0235(4)
Te16 0.0917(6) 0.0459(3) 0.0542(4) 0.0362(3) 0.0293(4) 0.0227(4)
Te17 0.0734(5) 0.0367(3) 0.0599(4) 0.0306(3) 0.0287(4) 0.0250(3)
C32 0.068(5) 0.036(4) 0.065(4) 0.035(3) 0.018(4) 0.020(4)
C33 0.065(5) 0.064(5) 0.076(4) 0.034(4) 0.022(4) 0.014(4)
C34 0.074(5) 0.072(5) 0.091(5) 0.030(4) 0.030(4) 0.013(4)
C35 0.074(5) 0.066(5) 0.098(5) 0.030(4) 0.022(4) 0.028(4)
C36 0.084(5) 0.065(5) 0.089(4) 0.040(4) 0.006(4) 0.034(4)
C37 0.076(5) 0.048(4) 0.080(4) 0.037(3) 0.013(4) 0.022(4)
Te18 0.1046(7) 0.0647(4) 0.0674(4) 0.0504(3) 0.0271(5) 0.0342(5)
C38 0.075(5) 0.054(5) 0.063(4) 0.035(4) 0.015(4) 0.024(4)
C39 0.076(5) 0.065(5) 0.076(4) 0.039(4) 0.022(4) 0.021(4)
C40 0.076(5) 0.076(5) 0.083(5) 0.038(4) 0.025(4) 0.023(5)
C41 0.088(5) 0.078(5) 0.081(5) 0.037(4) 0.020(4) 0.021(5)
C42 0.087(5) 0.083(6) 0.082(5) 0.025(4) 0.024(4) 0.019(5)
C43 0.074(5) 0.072(5) 0.082(5) 0.036(4) 0.012(4) 0.034(4)
N6A 0.107(3) 0.093(3) 0.092(3) 0.048(3) 0.025(3) 0.022(3)
C44A 0.114(5) 0.095(4) 0.100(4) 0.044(4) 0.015(4) 0.030(5)
C45A 0.117(5) 0.102(5) 0.106(5) 0.043(4) 0.025(5) 0.029(5)
C46A 0.112(5) 0.107(5) 0.108(4) 0.041(4) 0.031(5) 0.026(5)
C47A 0.120(7) 0.109(5) 0.105(5) 0.043(4) 0.030(5) 0.024(6)
C48A 0.122(6) 0.108(5) 0.102(5) 0.045(4) 0.035(5) 0.017(5)
N6B 0.107(3) 0.093(3) 0.092(3) 0.048(3) 0.025(3) 0.022(3)
C44B 0.103(5) 0.098(5) 0.094(5) 0.040(4) 0.029(5) 0.028(4)
C45B 0.108(5) 0.101(5) 0.105(5) 0.042(4) 0.025(4) 0.025(4)
C46B 0.110(5) 0.102(5) 0.109(5) 0.040(5) 0.025(5) 0.030(5)
C47B 0.108(6) 0.108(6) 0.111(7) 0.033(5) 0.033(6) 0.027(5)
C48B 0.104(5) 0.100(6) 0.102(6) 0.036(5) 0.025(5) 0.027(5)
N7 0.054(4) 0.032(3) 0.046(3) 0.030(2) 0.015(3) 0.020(3)
C49 0.047(5) 0.036(4) 0.061(4) 0.028(3) 0.008(4) 0.011(4)
C50 0.059(5) 0.044(4) 0.068(4) 0.033(3) 0.013(4) 0.016(4)
C51 0.062(5) 0.052(4) 0.063(4) 0.046(3) 0.013(4) 0.018(4)
C52 0.063(5) 0.048(4) 0.068(4) 0.033(3) 0.026(4) 0.011(4)
C53 0.068(5) 0.054(4) 0.059(4) 0.030(3) 0.026(4) 0.011(4)
N8 0.051(4) 0.035(3) 0.048(4) 0.020(3) 0.010(4) 0.014(3)
C54 0.064(4) 0.029(4) 0.056(4) 0.020(3) 0.036(4) 0.020(4)
C55 0.062(5) 0.050(4) 0.072(5) 0.025(4) 0.029(4) 0.020(4)
C56 0.066(5) 0.062(4) 0.075(5) 0.029(4) 0.022(4) 0.014(4)
C57 0.061(5) 0.056(4) 0.075(5) 0.034(4) 0.022(4) 0.020(4)
C58 0.048(4) 0.045(4) 0.055(4) 0.026(3) 0.028(4) 0.011(4)
N9A 0.065(5) 0.065(4) 0.054(4) 0.032(3) 0.020(4) 0.016(4)
C59A 0.074(5) 0.071(4) 0.066(4) 0.037(4) 0.009(4) 0.012(4)
C60A 0.079(5) 0.085(4) 0.066(4) 0.042(4) 0.019(4) 0.007(4)
C61A 0.080(6) 0.084(5) 0.062(5) 0.034(4) 0.027(5) 0.006(5)
C62A 0.084(6) 0.084(5) 0.070(6) 0.026(4) 0.024(5) 0.019(6)
C63A 0.073(5) 0.075(4) 0.067(5) 0.028(4) 0.018(5) 0.013(5)
N9B 0.067(4) 0.065(5) 0.058(4) 0.029(4) 0.019(4) 0.017(4)
C59B 0.067(5) 0.066(5) 0.059(5) 0.029(4) 0.018(4) 0.020(5)
C60B 0.069(5) 0.075(5) 0.065(5) 0.033(4) 0.019(4) 0.015(5)
C61B 0.071(5) 0.084(5) 0.071(5) 0.042(4) 0.019(5) 0.006(5)
C62B 0.075(5) 0.083(6) 0.073(5) 0.035(4) 0.019(4) 0.009(5)
C63B 0.070(5) 0.073(5) 0.062(4) 0.031(4) 0.019(4) 0.011(4)
N10 0.043(4) 0.028(3) 0.045(3) 0.017(3) 0.018(3) 0.013(3)
C64 0.065(5) 0.048(4) 0.044(4) 0.019(3) 0.021(4) 0.019(4)
C65 0.082(5) 0.052(4) 0.051(4) 0.014(3) 0.022(4) 0.028(4)
C66 0.081(6) 0.048(4) 0.063(4) 0.022(3) 0.019(4) 0.021(4)
C67 0.064(5) 0.040(4) 0.065(4) 0.026(3) 0.027(4) 0.012(4)
C68 0.048(5) 0.023(3) 0.056(4) 0.031(3) 0.022(4) 0.017(3)
N11 0.082(5) 0.076(4) 0.082(4) 0.044(3) 0.030(4) 0.015(4)
C69 0.101(5) 0.070(5) 0.094(5) 0.039(4) 0.022(5) 0.015(4)
C70 0.123(5) 0.093(5) 0.101(5) 0.055(4) 0.023(5) 0.011(5)
C71 0.125(6) 0.097(5) 0.094(6) 0.051(4) 0.008(5) 0.029(4)
C72 0.115(5) 0.097(5) 0.096(5) 0.053(4) 0.001(5) 0.034(4)
C73 0.102(5) 0.085(5) 0.085(5) 0.039(4) 0.018(5) 0.028(5)
N12 0.075(4) 0.063(4) 0.060(4) 0.036(3) 0.030(3) 0.023(4)
C74 0.070(5) 0.090(5) 0.067(4) 0.030(4) 0.028(4) 0.032(5)
C75 0.088(5) 0.102(6) 0.071(5) 0.037(4) 0.033(4) 0.027(5)
C76 0.095(5) 0.079(5) 0.078(4) 0.034(4) 0.041(4) 0.003(5)
C77 0.092(5) 0.079(6) 0.075(5) 0.019(4) 0.039(4) -0.010(5)
C78 0.079(5) 0.075(6) 0.065(5) 0.013(4) 0.036(4) 0.010(5)
N13 0.204(6) 0.204(5) 0.205(6) 0.084(5) 0.069(5) 0.051(5)
C79 0.217(6) 0.207(6) 0.212(6) 0.087(5) 0.076(5) 0.044(5)
C80 0.230(6) 0.218(6) 0.225(6) 0.087(5) 0.076(5) 0.045(5)
C81 0.224(6) 0.213(6) 0.220(6) 0.088(5) 0.073(5) 0.049(5)
C82 0.210(6) 0.217(6) 0.215(6) 0.079(5) 0.074(5) 0.046(5)
C83 0.202(6) 0.205(6) 0.209(6) 0.087(5) 0.065(5) 0.046(5)
N14 0.129(4) 0.120(4) 0.119(4) 0.062(4) 0.034(4) 0.040(4)
C84 0.125(5) 0.118(4) 0.118(5) 0.061(4) 0.040(5) 0.033(4)
C85 0.131(5) 0.126(5) 0.130(5) 0.052(4) 0.030(5) 0.041(4)
C86 0.120(5) 0.128(5) 0.122(5) 0.057(5) 0.041(5) 0.038(4)
C87 0.123(5) 0.124(4) 0.110(5) 0.066(4) 0.045(4) 0.018(4)
C88 0.124(5) 0.110(4) 0.110(5) 0.067(4) 0.035(4) 0.035(4)
N15 0.161(6) 0.163(5) 0.158(5) 0.063(4) 0.046(4) 0.034(5)
C89 0.147(5) 0.148(4) 0.145(4) 0.060(4) 0.040(4) 0.022(4)
C90 0.154(5) 0.150(4) 0.151(5) 0.058(4) 0.045(4) 0.023(4)
C91 0.179(6) 0.170(5) 0.172(6) 0.075(4) 0.057(5) 0.029(5)
C92 0.187(6) 0.174(5) 0.177(6) 0.082(5) 0.050(5) 0.039(6)
C93 0.181(6) 0.171(5) 0.175(6) 0.078(4) 0.047(5) 0.035(5)
Te19 0.078(6) 0.062(3) 0.059(2) 0.0346(15) 0.031(4) 0.026(5)
Te20 0.061(6) 0.078(3) 0.066(3) 0.0449(18) 0.017(4) 0.007(5)

loop_
_atom_type_symbol
_atom_type_description
_atom_type_scat_dispersion_real
_atom_type_scat_dispersion_imag
_atom_type_scat_source
C C 0.0033 0.0016 'International Tables Vol C Tables 4.2.6.8 and 6.1.1.4'
H H 0.0000 0.0000 'International Tables Vol C Tables 4.2.6.8 and 6.1.1.4'
N N 0.0061 0.0033 'International Tables Vol C Tables 4.2.6.8 and 6.1.1.4'
Te Te -0.5308 1.6751 'International Tables Vol C Tables 4.2.6.8 and 6.1.1.4'
Ho Ho -0.2175 4.6783 'International Tables Vol C Tables 4.2.6.8 and 6.1.1.4'
O O 0.0106 0.0060 'International Tables Vol C Tables 4.2.6.8 and 6.1.1.4'

loop_
_geom_angle_atom_site_label_1
_geom_angle_atom_site_label_2
_geom_angle_atom_site_label_3
_geom_angle
_geom_angle_site_symmetry_1
_geom_angle_site_symmetry_3
O1 Ho1 N1 164.56(18) . .
O1 Ho1 Te7 96.39(14) . .
N1 Ho1 Te7 99.04(11) . .
O1 Ho1 Te6 83.40(19) . .
N1 Ho1 Te6 97.49(16) . .
Te7 Ho1 Te6 87.99(3) . .
O1 Ho1 Te1 84.08(15) . .
N1 Ho1 Te1 85.18(13) . .
Te7 Ho1 Te1 132.66(3) . .
Te6 Ho1 Te1 138.55(3) . .
O1 Ho1 Te2 83.9(2) . .
N1 Ho1 Te2 98.26(16) . .
Te7 Ho1 Te2 80.37(3) . .
Te6 Ho1 Te2 161.69(3) . .
Te1 Ho1 Te2 52.50(2) . .
O1 Ho1 Te5 83.45(19) . .
N1 Ho1 Te5 85.02(14) . .
Te7 Ho1 Te5 139.85(3) . .
Te6 Ho1 Te5 51.99(2) . .
Te1 Ho1 Te5 87.39(2) . .
Te2 Ho1 Te5 138.95(2) . .
O1 Ho2 N5 96.0(2) . .
O1 Ho2 N4 175.1(2) . .
N5 Ho2 N4 87.63(17) . .
O1 Ho2 Te1 85.53(17) . .
N5 Ho2 Te1 138.07(15) . .
N4 Ho2 Te1 94.03(13) . .
O1 Ho2 Te3 83.70(18) . .
N5 Ho2 Te3 136.49(15) . .
N4 Ho2 Te3 91.41(12) . .
Te1 Ho2 Te3 85.40(3) . .
O1 Ho2 Te2 83.7(2) . .
N5 Ho2 Te2 85.34(15) . .
N4 Ho2 Te2 99.93(14) . .
Te1 Ho2 Te2 53.07(2) . .
Te3 Ho2 Te2 137.33(3) . .
O1 Ho2 Te4 83.14(19) . .
N5 Ho2 Te4 84.04(15) . .
N4 Ho2 Te4 93.96(14) . .
Te1 Ho2 Te4 137.39(3) . .
Te3 Ho2 Te4 52.62(2) . .
Te2 Ho2 Te4 162.11(2) . .
O1 Ho3 N3 91.7(2) . .
O1 Ho3 N2 177.1(3) . .
N3 Ho3 N2 86.1(2) . .
O1 Ho3 Te5 86.87(18) . .
N3 Ho3 Te5 134.76(15) . .
N2 Ho3 Te5 96.03(18) . .
O1 Ho3 Te3 85.13(15) . .
N3 Ho3 Te3 138.46(15) . .
N2 Ho3 Te3 95.11(16) . .
Te5 Ho3 Te3 86.51(2) . .
O1 Ho3 Te4 84.08(19) . .
N3 Ho3 Te4 85.49(15) . .
N2 Ho3 Te4 93.7(2) . .
Te5 Ho3 Te4 139.02(2) . .
Te3 Ho3 Te4 52.97(2) . .
O1 Ho3 Te6 82.46(18) . .
N3 Ho3 Te6 82.49(15) . .
N2 Ho3 Te6 99.2(2) . .
Te5 Ho3 Te6 52.48(2) . .
Te3 Ho3 Te6 137.55(3) . .
Te4 Ho3 Te6 161.64(3) . .
Ho3 O1 Ho1 114.5(3) . .
Ho3 O1 Ho2 114.0(3) . .
Ho1 O1 Ho2 113.3(3) . .
Te2 Te1 Ho2 65.10(3) . .
Te2 Te1 Ho1 64.18(3) . .
Ho2 Te1 Ho1 70.44(2) . .
Te2 Te1 Te5 160.04(4) . 2_545
Ho2 Te1 Te5 101.54(3) . 2_545
Ho1 Te1 Te5 98.02(3) . 2_545
Te1 Te2 Ho1 63.32(3) . .
Te1 Te2 Ho2 61.83(3) . .
Ho1 Te2 Ho2 69.02(3) . .
Te4 Te3 Ho3 65.05(2) . .
Te4 Te3 Ho2 64.90(3) . .
Ho3 Te3 Ho2 70.63(2) . .
Te4 Te3 Te5 161.49(3) . 2_545
Ho3 Te3 Te5 99.49(3) . 2_545
Ho2 Te3 Te5 101.30(3) . 2_545
Te3 Te4 Ho3 61.97(3) . .
Te3 Te4 Ho2 62.48(3) . .
Ho3 Te4 Ho2 68.74(2) . .
Te6 Te5 Ho3 65.85(3) . .
Te6 Te5 Ho1 62.92(3) . .
Ho3 Te5 Ho1 69.61(2) . .
Te6 Te5 Te5 159.92(5) . 2_545
Ho3 Te5 Te5 101.02(4) . 2_545
Ho1 Te5 Te5 98.86(4) . 2_545
Te6 Te5 Te3 119.09(3) . 2_545
Ho3 Te5 Te3 172.76(3) . 2_545
Ho1 Te5 Te3 107.28(3) . 2_545
Te5 Te5 Te3 72.72(3) 2_545 2_545
Te6 Te5 Te1 122.42(4) . 2_545
Ho3 Te5 Te1 111.11(3) . 2_545
Ho1 Te5 Te1 174.59(3) . 2_545
Te5 Te5 Te1 75.72(3) 2_545 2_545
Te3 Te5 Te1 71.35(2) 2_545 2_545
Te5 Te6 Ho1 65.09(3) . .
Te5 Te6 Ho3 61.68(3) . .
Ho1 Te6 Ho3 68.95(2) . .
C1 Te7 Ho1 112.89(17) . .
C2 C1 C6 120.0 . .
C2 C1 Te7 120.4(3) . .
C6 C1 Te7 119.6(3) . .
C1 C2 C3 120.0 . .
C1 C2 H2 120.0 . .
C3 C2 H2 120.0 . .
C2 C3 C4 120.0 . .
C2 C3 H3 120.0 . .
C4 C3 H3 120.0 . .
C5 C4 C3 120.0 . .
C5 C4 H4 120.0 . .
C3 C4 H4 120.0 . .
C4 C5 C6 120.0 . .
C4 C5 H5 120.0 . .
C6 C5 H5 120.0 . .
C5 C6 C1 120.0 . .
C5 C6 H6 120.0 . .
C1 C6 H6 120.0 . .
C7 N1 C11 120.0 . .
C7 N1 Ho1 122.7(3) . .
C11 N1 Ho1 117.3(3) . .
C8 C7 N1 120.0 . .
C8 C7 H7 120.0 . .
N1 C7 H7 120.0 . .
C7 C8 C9 120.0 . .
C7 C8 H8 120.0 . .
C9 C8 H8 120.0 . .
C10 C9 C8 120.0 . .
C10 C9 H9 120.0 . .
C8 C9 H9 120.0 . .
C11 C10 C9 120.0 . .
C11 C10 H10 120.0 . .
C9 C10 H10 120.0 . .
C10 C11 N1 120.0 . .
C10 C11 H11 120.0 . .
N1 C11 H11 120.0 . .
C12 N2 C16 120.0 . .
C12 N2 Ho3 125.7(4) . .
C16 N2 Ho3 114.2(4) . .
C13 C12 N2 120.0 . .
C13 C12 H12 120.0 . .
N2 C12 H12 120.0 . .
C14 C13 C12 120.0 . .
C14 C13 H13 120.0 . .
C12 C13 H13 120.0 . .
C13 C14 C15 120.0 . .
C13 C14 H14 120.0 . .
C15 C14 H14 120.0 . .
C16 C15 C14 120.0 . .
C16 C15 H15 120.0 . .
C14 C15 H15 120.0 . .
C15 C16 N2 120.0 . .
C15 C16 H16 120.0 . .
N2 C16 H16 120.0 . .
C17 N3 C21 120.0 . .
C17 N3 Ho3 115.2(3) . .
C21 N3 Ho3 124.7(3) . .
C18 C17 N3 120.0 . .
C18 C17 H17 120.0 . .
N3 C17 H17 120.0 . .
C19 C18 C17 120.0 . .
C19 C18 H18 120.0 . .
C17 C18 H18 120.0 . .
C18 C19 C20 120.0 . .
C18 C19 H19 120.0 . .
C20 C19 H19 120.0 . .
C19 C20 C21 120.0 . .
C19 C20 H20 120.0 . .
C21 C20 H20 120.0 . .
C20 C21 N3 120.0 . .
C20 C21 H21 120.0 . .
N3 C21 H21 120.0 . .
C22 N4 C26 120.0 . .
C22 N4 Ho2 121.1(2) . .
C26 N4 Ho2 118.7(2) . .
C23 C22 N4 120.0 . .
C23 C22 H22 120.0 . .
N4 C22 H22 120.0 . .
C24 C23 C22 120.0 . .
C24 C23 H23 120.0 . .
C22 C23 H23 120.0 . .
C23 C24 C25 120.0 . .
C23 C24 H24 120.0 . .
C25 C24 H24 120.0 . .
C24 C25 C26 120.0 . .
C24 C25 H25 120.0 . .
C26 C25 H25 120.0 . .
C25 C26 N4 120.0 . .
C25 C26 H26 120.0 . .
N4 C26 H26 120.0 . .
C27 N5 C31 120.0 . .
C27 N5 Ho2 122.2(3) . .
C31 N5 Ho2 116.9(3) . .
N5 C27 C28 120.0 . .
N5 C27 H27 120.0 . .
C28 C27 H27 120.0 . .
C29 C28 C27 120.0 . .
C29 C28 H28 120.0 . .
C27 C28 H28 120.0 . .
C28 C29 C30 120.0 . .
C28 C29 H29 120.0 . .
C30 C29 H29 120.0 . .
C31 C30 C29 120.0 . .
C31 C30 H30 120.0 . .
C29 C30 H30 120.0 . .
C30 C31 N5 120.0 . .
C30 C31 H31 120.0 . .
N5 C31 H31 120.0 . .
N6A Ho4 Te18 91.9(3) . .
N6A Ho4 Te16 89.2(3) . .
Te18 Ho4 Te16 78.21(3) . .
N6A Ho4 Te15 87.8(3) . .
Te18 Ho4 Te15 134.77(4) . .
Te16 Ho4 Te15 56.56(3) . .
N6A Ho4 Te10 89.2(3) . .
Te18 Ho4 Te10 88.79(3) . .
Te16 Ho4 Te10 166.84(3) . .
Te15 Ho4 Te10 136.41(3) . .
N6A Ho4 Te9 87.3(4) . .
Te18 Ho4 Te9 142.41(4) . .
Te16 Ho4 Te9 139.31(3) . .
Te15 Ho4 Te9 82.79(3) . .
Te10 Ho4 Te9 53.63(3) . .
N6A Ho4 Te8 176.5(3) . .
Te18 Ho4 Te8 91.24(3) . .
Te16 Ho4 Te8 90.02(2) . .
Te15 Ho4 Te8 88.98(2) . .
Te10 Ho4 Te8 92.27(3) . .
Te9 Ho4 Te8 91.01(2) . .
N8 Ho5 N7 86.19(17) . .
N8 Ho5 Te11 137.57(9) . .
N7 Ho5 Te11 89.57(11) . .
N8 Ho5 Te9 137.60(9) . .
N7 Ho5 Te9 93.04(11) . .
Te11 Ho5 Te9 84.75(3) . .
N8 Ho5 Te8 88.31(13) . .
N7 Ho5 Te8 173.81(12) . .
Te11 Ho5 Te8 92.58(3) . .
Te9 Ho5 Te8 92.94(3) . .
N8 Ho5 Te10 83.78(9) . .
N7 Ho5 Te10 89.17(9) . .
Te11 Ho5 Te10 138.40(3) . .
Te9 Ho5 Te10 53.82(2) . .
Te8 Ho5 Te10 93.06(3) . .
N8 Ho5 Te12 83.88(9) . .
N7 Ho5 Te12 84.55(9) . .
Te11 Ho5 Te12 53.69(2) . .
Te9 Ho5 Te12 138.32(3) . .
Te8 Ho5 Te12 92.05(2) . .
Te10 Ho5 Te12 166.50(3) . .
N9A Ho6 N10 88.5(3) . .
N9A Ho6 Te13 92.5(3) . .
N10 Ho6 Te13 140.73(13) . .
N9A Ho6 Te14 89.2(3) . .
N10 Ho6 Te14 82.68(12) . .
Te13 Ho6 Te14 58.10(2) . .
N9A Ho6 Te11 89.5(2) . .
N10 Ho6 Te11 136.61(13) . .
Te13 Ho6 Te11 82.66(3) . .
Te14 Ho6 Te11 140.64(3) . .
N9A Ho6 Te12 87.7(4) . .
N10 Ho6 Te12 83.02(13) . .
Te13 Ho6 Te12 136.25(3) . .
Te14 Ho6 Te12 165.45(3) . .
Te11 Ho6 Te12 53.58(2) . .
N9A Ho6 Te8 177.8(3) . .
N10 Ho6 Te8 89.30(10) . .
Te13 Ho6 Te8 89.48(2) . .
Te14 Ho6 Te8 90.94(3) . .
Te11 Ho6 Te8 91.74(2) . .
Te12 Ho6 Te8 91.56(3) . .
N11 Ho7 N12 84.1(2) . .
N11 Ho7 Te13 138.26(11) . .
N12 Ho7 Te13 92.10(14) . .
N11 Ho7 Te15 140.78(12) . .
N12 Ho7 Te15 88.35(12) . .
Te13 Ho7 Te15 80.29(3) . .
N11 Ho7 Te14 80.85(11) . .
N12 Ho7 Te14 92.29(11) . .
Te13 Ho7 Te14 57.73(2) . .
Te15 Ho7 Te14 138.01(3) . .
N11 Ho7 Te8 96.10(16) . .
N12 Ho7 Te8 177.45(11) . .
Te13 Ho7 Te8 89.48(3) . .
Te15 Ho7 Te8 89.93(3) . .
Te14 Ho7 Te8 90.25(3) . .
N11 Ho7 Te16 85.35(11) . .
N12 Ho7 Te16 88.36(12) . .
Te13 Ho7 Te16 136.20(3) . .
Te15 Ho7 Te16 55.94(2) . .
Te14 Ho7 Te16 166.04(3) . .
Te8 Ho7 Te16 89.11(3) . .
Ho5 Te8 Ho6 81.07(2) . .
Ho5 Te8 Ho7 133.91(3) . .
Ho6 Te8 Ho7 81.17(2) . .
Ho5 Te8 Ho4 80.51(2) . .
Ho6 Te8 Ho4 134.15(3) . .
Ho7 Te8 Ho4 82.17(2) . .
Te10 Te9 Ho5 64.11(2) . .
Te10 Te9 Ho4 63.10(3) . .
Ho5 Te9 Ho4 82.10(2) . .
Te10 Te9 Te17 151.96(3) . .
Ho5 Te9 Te17 97.63(2) . .
Ho4 Te9 Te17 94.74(3) . .
Te9 Te10 Ho4 63.26(3) . .
Te9 Te10 Ho5 62.07(2) . .
Ho4 Te10 Ho5 81.27(2) . .
Te12 Te11 Ho5 64.28(3) . .
Te12 Te11 Ho6 64.01(3) . .
Ho5 Te11 Ho6 82.69(3) . .
Te12 Te11 Te17 151.90(4) . .
Ho5 Te11 Te17 98.41(3) . .
Ho6 Te11 Te17 93.13(3) . .
Te11 Te12 Ho6 62.41(3) . .
Te11 Te12 Ho5 62.03(2) . .
Ho6 Te12 Ho5 81.01(2) . .
Te14 Te13 Ho7 62.21(2) . .
Te14 Te13 Ho6 61.40(3) . .
Ho7 Te13 Ho6 83.97(3) . .
Te14 Te13 Te17 159.28(4) . .
Ho7 Te13 Te17 102.08(3) . .
Ho6 Te13 Te17 105.69(3) . .
Te13 Te14 Ho6 60.50(3) . .
Te13 Te14 Ho7 60.06(2) . .
Ho6 Te14 Ho7 82.47(2) . .
Te16 Te15 Ho7 63.58(2) . .
Te16 Te15 Ho4 61.48(3) . .
Ho7 Te15 Ho4 84.83(3) . .
Te16 Te15 Te17 156.42(4) . .
Ho7 Te15 Te17 98.13(3) . .
Ho4 Te15 Te17 104.25(3) . .
Te15 Te16 Ho4 61.96(3) . .
Te15 Te16 Ho7 60.48(2) . .
Ho4 Te16 Ho7 83.55(3) . .
C32 Te17 Te13 106.11(14) . .
C32 Te17 Te15 106.7(2) . .
Te13 Te17 Te15 75.93(3) . .
C32 Te17 Te11 138.89(18) . .
Te13 Te17 Te11 72.75(3) . .
Te15 Te17 Te11 112.48(3) . .
C32 Te17 Te9 139.12(13) . .
Te13 Te17 Te9 112.51(3) . .
Te15 Te17 Te9 71.46(3) . .
Te11 Te17 Te9 68.21(2) . .
C33 C32 C37 120.0 . .
C33 C32 Te17 120.2(3) . .
C37 C32 Te17 119.8(3) . .
C32 C33 C34 120.0 . .
C32 C33 H33 120.0 . .
C34 C33 H33 120.0 . .
C35 C34 C33 120.0 . .
C35 C34 H34 120.0 . .
C33 C34 H34 120.0 . .
C36 C35 C34 120.0 . .
C36 C35 H35 120.0 . .
C34 C35 H35 120.0 . .
C35 C36 C37 120.0 . .
C35 C36 H36 120.0 . .
C37 C36 H36 120.0 . .
C36 C37 C32 120.0 . .
C36 C37 H37 120.0 . .
C32 C37 H37 120.0 . .
C38 Te18 Ho4 107.74(18) . .
C39 C38 C43 120.0 . .
C39 C38 Te18 120.4(3) . .
C43 C38 Te18 119.6(3) . .
C40 C39 C38 120.0 . .
C40 C39 H39 120.0 . .
C38 C39 H39 120.0 . .
C41 C40 C39 120.0 . .
C41 C40 H40 120.0 . .
C39 C40 H40 120.0 . .
C40 C41 C42 120.0 . .
C40 C41 H41 120.0 . .
C42 C41 H41 120.0 . .
C43 C42 C41 120.0 . .
C43 C42 H42 120.0 . .
C41 C42 H42 120.0 . .
C42 C43 C38 120.0 . .
C42 C43 H43 120.0 . .
C38 C43 H43 120.0 . .
C44A N6A C48A 120.0 . .
C44A N6A Ho4 124.9(6) . .
C48A N6A Ho4 114.4(6) . .
N6A C44A C45A 120.0 . .
N6A C44A H44A 120.0 . .
C45A C44A H44A 120.0 . .
C46A C45A C44A 120.0 . .
C46A C45A H45A 120.0 . .
C44A C45A H45A 120.0 . .
C47A C46A C45A 120.0 . .
C47A C46A H46A 120.0 . .
C45A C46A H46A 120.0 . .
C46A C47A C48A 120.0 . .
C46A C47A H47A 120.0 . .
C48A C47A H47A 120.0 . .
C47A C48A N6A 120.0 . .
C47A C48A H48A 120.0 . .
N6A C48A H48A 120.0 . .
C44B N6B C48B 120.0 . .
C45B C44B N6B 120.0 . .
C45B C44B H44B 120.0 . .
N6B C44B H44B 120.0 . .
C44B C45B C46B 120.0 . .
C44B C45B H45B 120.0 . .
C46B C45B H45B 120.0 . .
C47B C46B C45B 120.0 . .
C47B C46B H46B 120.0 . .
C45B C46B H46B 120.0 . .
C48B C47B C46B 120.0 . .
C48B C47B H47B 120.0 . .
C46B C47B H47B 120.0 . .
C47B C48B N6B 120.0 . .
C47B C48B H48B 120.0 . .
N6B C48B H48B 120.0 . .
C49 N7 C53 120.0 . .
C49 N7 Ho5 121.4(2) . .
C53 N7 Ho5 118.3(2) . .
C50 C49 N7 120.0 . .
C50 C49 H49 120.0 . .
N7 C49 H49 120.0 . .
C49 C50 C51 120.0 . .
C49 C50 H50 120.0 . .
C51 C50 H50 120.0 . .
C52 C51 C50 120.0 . .
C52 C51 H51 120.0 . .
C50 C51 H51 120.0 . .
C51 C52 C53 120.0 . .
C51 C52 H52 120.0 . .
C53 C52 H52 120.0 . .
C52 C53 N7 120.0 . .
C52 C53 H53 120.0 . .
N7 C53 H53 120.0 . .
C54 N8 C58 120.0 . .
C54 N8 Ho5 119.3(2) . .
C58 N8 Ho5 120.6(2) . .
C55 C54 N8 120.0 . .
C55 C54 H54 120.0 . .
N8 C54 H54 120.0 . .
C54 C55 C56 120.0 . .
C54 C55 H55 120.0 . .
C56 C55 H55 120.0 . .
C55 C56 C57 120.0 . .
C55 C56 H56 120.0 . .
C57 C56 H56 120.0 . .
C58 C57 C56 120.0 . .
C58 C57 H57 120.0 . .
C56 C57 H57 120.0 . .
C57 C58 N8 120.0 . .
C57 C58 H58 120.0 . .
N8 C58 H58 120.0 . .
C59A N9A C63A 118.5(11) . .
C59A N9A Ho6 125.1(6) . .
C63A N9A Ho6 114.2(9) . .
N9A C59A C60A 119.7(10) . .
N9A C59A H59A 120.1 . .
C60A C59A H59A 120.1 . .
C61A C60A C59A 117.8(12) . .
C61A C60A H60A 121.1 . .
C59A C60A H60A 121.1 . .
C60A C61A C62A 120.0(11) . .
C60A C61A H61A 120.0 . .
C62A C61A H61A 120.0 . .
C63A C62A C61A 120.9(10) . .
C63A C62A H62A 119.5 . .
C61A C62A H62A 119.5 . .
C62A C63A N9A 117.6(12) . .
C62A C63A H63A 121.2 . .
N9A C63A H63A 121.2 . .
C59B N9B C63B 120.0 . .
N9B C59B C60B 120.0 . .
N9B C59B H59B 120.0 . .
C60B C59B H59B 120.0 . .
C59B C60B C61B 120.0 . .
C59B C60B H60B 120.0 . .
C61B C60B H60B 120.0 . .
C62B C61B C60B 120.0 . .
C62B C61B H61B 120.0 . .
C60B C61B H61B 120.0 . .
C61B C62B C63B 120.0 . .
C61B C62B H62B 120.0 . .
C63B C62B H62B 120.0 . .
C62B C63B N9B 120.0 . .
C62B C63B H63B 120.0 . .
N9B C63B H63B 120.0 . .
C64 N10 C68 120.0 . .
C64 N10 Ho6 119.7(2) . .
C68 N10 Ho6 120.2(2) . .
C65 C64 N10 120.0 . .
C65 C64 H64 120.0 . .
N10 C64 H64 120.0 . .
C64 C65 C66 120.0 . .
C64 C65 H65 120.0 . .
C66 C65 H65 120.0 . .
C67 C66 C65 120.0 . .
C67 C66 H66 120.0 . .
C65 C66 H66 120.0 . .
C68 C67 C66 120.0 . .
C68 C67 H67 120.0 . .
C66 C67 H67 120.0 . .
C67 C68 N10 120.0 . .
C67 C68 H68 120.0 . .
N10 C68 H68 120.0 . .
C69 N11 C73 120.0 . .
C69 N11 Ho7 118.2(3) . .
C73 N11 Ho7 121.8(3) . .
N11 C69 C70 120.0 . .
N11 C69 H69 120.0 . .
C70 C69 H69 120.0 . .
C69 C70 C71 120.0 . .
C69 C70 H70 120.0 . .
C71 C70 H70 120.0 . .
C70 C71 C72 120.0 . .
C70 C71 H71 120.0 . .
C72 C71 H71 120.0 . .
C73 C72 C71 120.0 . .
C73 C72 H72 120.0 . .
C71 C72 H72 120.0 . .
C72 C73 N11 120.0 . .
C72 C73 H73 120.0 . .
N11 C73 H73 120.0 . .
C74 N12 C78 120.0 . .
C74 N12 Ho7 120.0(3) . .
C78 N12 Ho7 120.0(3) . .
C75 C74 N12 120.0 . .
C75 C74 H74 120.0 . .
N12 C74 H74 120.0 . .
C74 C75 C76 120.0 . .
C74 C75 H75 120.0 . .
C76 C75 H75 120.0 . .
C77 C76 C75 120.0 . .
C77 C76 H76 120.0 . .
C75 C76 H76 120.0 . .
C76 C77 C78 120.0 . .
C76 C77 H77 120.0 . .
C78 C77 H77 120.0 . .
C77 C78 N12 120.0 . .
C77 C78 H78 120.0 . .
N12 C78 H78 120.0 . .
C79 N13 C83 120.0 . .
N13 C79 C80 120.0 . .
N13 C79 H79 120.0 . .
C80 C79 H79 120.0 . .
C79 C80 C81 120.0 . .
C79 C80 H80 120.0 . .
C81 C80 H80 120.0 . .
C82 C81 C80 120.0 . .
C82 C81 H81 120.0 . .
C80 C81 H81 120.0 . .
C83 C82 C81 120.0 . .
C83 C82 H82 120.0 . .
C81 C82 H82 120.0 . .
C82 C83 N13 120.0 . .
C82 C83 H83 120.0 . .
N13 C83 H83 120.0 . .
C84 N14 C88 120.0 . .
N14 C84 C85 120.0 . .
N14 C84 H84 120.0 . .
C85 C84 H84 120.0 . .
C84 C85 C86 120.0 . .
C84 C85 H85 120.0 . .
C86 C85 H85 120.0 . .
C87 C86 C85 120.0 . .
C87 C86 H86 120.0 . .
C85 C86 H86 120.0 . .
C86 C87 C88 120.0 . .
C86 C87 H87 120.0 . .
C88 C87 H87 120.0 . .
C87 C88 N14 120.0 . .
C87 C88 H88 120.0 . .
N14 C88 H88 120.0 . .
C89 N15 C93 120.0 . .
C90 C89 N15 120.0 . .
C90 C89 H89 120.0 . .
N15 C89 H89 120.0 . .
C89 C90 C91 120.0 . .
C89 C90 H90 120.0 . .
C91 C90 H90 120.0 . .
C92 C91 C90 120.0 . .
C92 C91 H91 120.0 . .
C90 C91 H91 120.0 . .
C91 C92 C93 120.0 . .
C91 C92 H92 120.0 . .
C93 C92 H92 120.0 . .
C92 C93 N15 120.0 . .
C92 C93 H93 120.0 . .
N15 C93 H93 120.0 . .
C94 Te19 Te20 111.026(17) . .
C100 Te20 Te19 111.097(11) . .
C95 C94 C99 120.0 . .
C95 C94 Te19 120.0 . .
C99 C94 Te19 120.0 . .
C96 C95 C94 120.0 . .
C96 C95 H95 120.0 . .
C94 C95 H95 120.0 . .
C97 C96 C95 120.0 . .
C97 C96 H96 120.0 . .
C95 C96 H96 120.0 . .
C98 C97 C96 120.0 . .
C98 C97 H97 120.0 . .
C96 C97 H97 120.0 . .
C97 C98 C99 120.0 . .
C97 C98 H98 120.0 . .
C99 C98 H98 120.0 . .
C98 C99 C94 120.0 . .
C98 C99 H99 120.0 . .
C94 C99 H99 120.0 . .
C101 C100 C105 120.0 . .
C101 C100 Te20 120.0 . .
C105 C100 Te20 120.0 . .
C102 C101 C100 120.0 . .
C102 C101 H101 120.0 . .
C100 C101 H101 120.0 . .
C101 C102 C103 120.0 . .
C101 C102 H102 120.0 . .
C103 C102 H102 120.0 . .
C104 C103 C102 120.0 . .
C104 C103 H103 120.0 . .
C102 C103 H103 120.0 . .
C105 C104 C103 120.0 . .
C105 C104 H104 120.0 . .
C103 C104 H104 120.0 . .
C104 C105 C100 120.0 . .
C104 C105 H105 120.0 . .
C100 C105 H105 120.0 . .

loop_
_geom_bond_atom_site_label_1
_geom_bond_atom_site_label_2
_geom_bond_distance
_geom_bond_site_symmetry_2
Ho1 O1 2.128(7) .
Ho1 N1 2.470(7) .
Ho1 Te7 3.0062(9) .
Ho1 Te6 3.1107(12) .
Ho1 Te1 3.1238(9) .
Ho1 Te2 3.1469(12) .
Ho1 Te5 3.1686(10) .
Ho2 O1 2.140(7) .
Ho2 N5 2.476(5) .
Ho2 N4 2.482(5) .
Ho2 Te1 3.0589(10) .
Ho2 Te3 3.0879(10) .
Ho2 Te2 3.1475(11) .
Ho2 Te4 3.1529(11) .
Ho3 O1 2.097(7) .
Ho3 N3 2.443(5) .
Ho3 N2 2.469(8) .
Ho3 Te5 3.0551(10) .
Ho3 Te3 3.0591(9) .
Ho3 Te4 3.1421(11) .
Ho3 Te6 3.1668(11) .
Te1 Te2 2.7737(10) .
Te1 Te5 3.5819(12) 2_545
Te3 Te4 2.7667(10) .
Te3 Te5 3.5665(12) 2_545
Te5 Te6 2.7525(9) .
Te5 Te5 3.5002(14) 2_545
Te5 Te3 3.5665(12) 2_545
Te5 Te1 3.5819(12) 2_545
Te7 C1 2.138(7) .
C1 C2 1.3900 .
C1 C6 1.3900 .
C2 C3 1.3900 .
C2 H2 0.9500 .
C3 C4 1.3900 .
C3 H3 0.9500 .
C4 C5 1.3900 .
C4 H4 0.9500 .
C5 C6 1.3900 .
C5 H5 0.9500 .
C6 H6 0.9500 .
N1 C7 1.3900 .
N1 C11 1.3900 .
C7 C8 1.3900 .
C7 H7 0.9500 .
C8 C9 1.3900 .
C8 H8 0.9500 .
C9 C10 1.3900 .
C9 H9 0.9500 .
C10 C11 1.3900 .
C10 H10 0.9500 .
C11 H11 0.9500 .
N2 C12 1.3900 .
N2 C16 1.3900 .
C12 C13 1.3900 .
C12 H12 0.9500 .
C13 C14 1.3900 .
C13 H13 0.9500 .
C14 C15 1.3900 .
C14 H14 0.9500 .
C15 C16 1.3900 .
C15 H15 0.9500 .
C16 H16 0.9500 .
N3 C17 1.3900 .
N3 C21 1.3900 .
C17 C18 1.3900 .
C17 H17 0.9500 .
C18 C19 1.3900 .
C18 H18 0.9500 .
C19 C20 1.3900 .
C19 H19 0.9500 .
C20 C21 1.3900 .
C20 H20 0.9500 .
C21 H21 0.9500 .
N4 C22 1.3900 .
N4 C26 1.3900 .
C22 C23 1.3900 .
C22 H22 0.9500 .
C23 C24 1.3900 .
C23 H23 0.9500 .
C24 C25 1.3900 .
C24 H24 0.9500 .
C25 C26 1.3900 .
C25 H25 0.9500 .
C26 H26 0.9500 .
N5 C27 1.3900 .
N5 C31 1.3900 .
C27 C28 1.3900 .
C27 H27 0.9500 .
C28 C29 1.3900 .
C28 H28 0.9500 .
C29 C30 1.3900 .
C29 H29 0.9500 .
C30 C31 1.3900 .
C30 H30 0.9500 .
C31 H31 0.9500 .
Ho4 N6A 2.566(11) .
Ho4 Te18 3.0281(12) .
Ho4 Te16 3.0285(12) .
Ho4 Te15 3.0422(12) .
Ho4 Te10 3.0635(12) .
Ho4 Te9 3.0678(10) .
Ho4 Te8 3.1268(7) .
Ho5 N8 2.426(5) .
Ho5 N7 2.446(5) .
Ho5 Te11 3.0240(10) .
Ho5 Te9 3.0277(9) .
Ho5 Te8 3.0672(10) .
Ho5 Te10 3.0829(8) .
Ho5 Te12 3.0846(8) .
Ho6 N9A 2.460(11) .
Ho6 N10 2.470(5) .
Ho6 Te13 3.0111(10) .
Ho6 Te14 3.0375(11) .
Ho6 Te11 3.0389(9) .
Ho6 Te12 3.0819(11) .
Ho6 Te8 3.0952(9) .
Ho7 N11 2.402(7) .
Ho7 N12 2.509(7) .
Ho7 Te13 3.0102(10) .
Ho7 Te15 3.0212(9) .
Ho7 Te14 3.0733(8) .
Ho7 Te8 3.0962(11) .
Ho7 Te16 3.1094(9) .
Te9 Te10 2.7659(13) .
Te9 Te17 3.6535(12) .
Te11 Te12 2.7592(12) .
Te11 Te17 3.6201(12) .
Te13 Te14 2.9371(11) .
Te13 Te17 3.0765(10) .
Te15 Te16 2.8763(13) .
Te15 Te17 3.2410(13) .
Te17 C32 2.098(6) .
C32 C33 1.3900 .
C32 C37 1.3900 .
C33 C34 1.3900 .
C33 H33 0.9500 .
C34 C35 1.3900 .
C34 H34 0.9500 .
C35 C36 1.3900 .
C35 H35 0.9500 .
C36 C37 1.3900 .
C36 H36 0.9500 .
C37 H37 0.9500 .
Te18 C38 2.147(7) .
C38 C39 1.3900 .
C38 C43 1.3900 .
C39 C40 1.3900 .
C39 H39 0.9500 .
C40 C41 1.3900 .
C40 H40 0.9500 .
C41 C42 1.3900 .
C41 H41 0.9500 .
C42 C43 1.3900 .
C42 H42 0.9500 .
C43 H43 0.9500 .
N6A C44A 1.3900 .
N6A C48A 1.3900 .
C44A C45A 1.3900 .
C44A H44A 0.9500 .
C45A C46A 1.3900 .
C45A H45A 0.9500 .
C46A C47A 1.3900 .
C46A H46A 0.9500 .
C47A C48A 1.3900 .
C47A H47A 0.9500 .
C48A H48A 0.9500 .
N6B C44B 1.3900 .
N6B C48B 1.3900 .
C44B C45B 1.3900 .
C44B H44B 0.9500 .
C45B C46B 1.3900 .
C45B H45B 0.9500 .
C46B C47B 1.3900 .
C46B H46B 0.9500 .
C47B C48B 1.3900 .
C47B H47B 0.9500 .
C48B H48B 0.9500 .
N7 C49 1.3900 .
N7 C53 1.3900 .
C49 C50 1.3900 .
C49 H49 0.9500 .
C50 C51 1.3900 .
C50 H50 0.9500 .
C51 C52 1.3900 .
C51 H51 0.9500 .
C52 C53 1.3900 .
C52 H52 0.9500 .
C53 H53 0.9500 .
N8 C54 1.3900 .
N8 C58 1.3900 .
C54 C55 1.3900 .
C54 H54 0.9500 .
C55 C56 1.3900 .
C55 H55 0.9500 .
C56 C57 1.3900 .
C56 H56 0.9500 .
C57 C58 1.3900 .
C57 H57 0.9500 .
C58 H58 0.9500 .
N9A C59A 1.359(16) .
N9A C63A 1.374(13) .
C59A C60A 1.398(15) .
C59A H59A 0.9500 .
C60A C61A 1.359(13) .
C60A H60A 0.9500 .
C61A C62A 1.392(17) .
C61A H61A 0.9500 .
C62A C63A 1.353(13) .
C62A H62A 0.9500 .
C63A H63A 0.9500 .
N9B C59B 1.3900 .
N9B C63B 1.3900 .
C59B C60B 1.3900 .
C59B H59B 0.9500 .
C60B C61B 1.3900 .
C60B H60B 0.9500 .
C61B C62B 1.3900 .
C61B H61B 0.9500 .
C62B C63B 1.3900 .
C62B H62B 0.9500 .
C63B H63B 0.9500 .
N10 C64 1.3900 .
N10 C68 1.3900 .
C64 C65 1.3900 .
C64 H64 0.9500 .
C65 C66 1.3900 .
C65 H65 0.9500 .
C66 C67 1.3900 .
C66 H66 0.9500 .
C67 C68 1.3900 .
C67 H67 0.9500 .
C68 H68 0.9500 .
N11 C69 1.3900 .
N11 C73 1.3900 .
C69 C70 1.3900 .
C69 H69 0.9500 .
C70 C71 1.3900 .
C70 H70 0.9500 .
C71 C72 1.3900 .
C71 H71 0.9500 .
C72 C73 1.3900 .
C72 H72 0.9500 .
C73 H73 0.9500 .
N12 C74 1.3900 .
N12 C78 1.3900 .
C74 C75 1.3900 .
C74 H74 0.9500 .
C75 C76 1.3900 .
C75 H75 0.9500 .
C76 C77 1.3900 .
C76 H76 0.9500 .
C77 C78 1.3900 .
C77 H77 0.9500 .
C78 H78 0.9500 .
N13 C79 1.3900 .
N13 C83 1.3900 .
C79 C80 1.3900 .
C79 H79 0.9500 .
C80 C81 1.3900 .
C80 H80 0.9500 .
C81 C82 1.3900 .
C81 H81 0.9500 .
C82 C83 1.3900 .
C82 H82 0.9500 .
C83 H83 0.9500 .
N14 C84 1.3900 .
N14 C88 1.3900 .
C84 C85 1.3900 .
C84 H84 0.9500 .
C85 C86 1.3900 .
C85 H85 0.9500 .
C86 C87 1.3900 .
C86 H86 0.9500 .
C87 C88 1.3900 .
C87 H87 0.9500 .
C88 H88 0.9500 .
N15 C89 1.3900 .
N15 C93 1.3900 .
C89 C90 1.3900 .
C89 H89 0.9500 .
C90 C91 1.3900 .
C90 H90 0.9500 .
C91 C92 1.3900 .
C91 H91 0.9500 .
C92 C93 1.3900 .
C92 H92 0.9500 .
C93 H93 0.9500 .
Te19 C94 2.1400 .
Te19 Te20 2.6958(3) .
Te20 C100 2.1400 .
C94 C95 1.3900 .
C94 C99 1.3900 .
C95 C96 1.3900 .
C95 H95 0.9500 .
C96 C97 1.3900 .
C96 H96 0.9500 .
C97 C98 1.3900 .
C97 H97 0.9500 .
C98 C99 1.3900 .
C98 H98 0.9500 .
C99 H99 0.9500 .
C100 C101 1.3900 .
C100 C105 1.3900 .
C101 C102 1.3900 .
C101 H101 0.9500 .
C102 C103 1.3900 .
C102 H102 0.9500 .
C103 C104 1.3900 .
C103 H103 0.9500 .
C104 C105 1.3900 .
C104 H104 0.9500 .
C105 H105 0.9500 .

loop_
_geom_torsion_atom_site_label_1
_geom_torsion_atom_site_label_2
_geom_torsion_atom_site_label_3
_geom_torsion_atom_site_label_4
_geom_torsion
_geom_torsion_site_symmetry_1
_geom_torsion_site_symmetry_4
N3 Ho3 O1 Ho1 -112.4(3) . .
N2 Ho3 O1 Ho1 -156(4) . .
Te5 Ho3 O1 Ho1 22.3(2) . .
Te3 Ho3 O1 Ho1 109.1(2) . .
Te4 Ho3 O1 Ho1 162.3(2) . .
Te6 Ho3 O1 Ho1 -30.2(2) . .
N3 Ho3 O1 Ho2 114.8(3) . .
N2 Ho3 O1 Ho2 71(4) . .
Te5 Ho3 O1 Ho2 -110.5(2) . .
Te3 Ho3 O1 Ho2 -23.7(2) . .
Te4 Ho3 O1 Ho2 29.5(2) . .
Te6 Ho3 O1 Ho2 -163.0(3) . .
N1 Ho1 O1 Ho3 -63.5(10) . .
Te7 Ho1 O1 Ho3 118.0(2) . .
Te6 Ho1 O1 Ho3 30.8(2) . .
Te1 Ho1 O1 Ho3 -109.6(2) . .
Te2 Ho1 O1 Ho3 -162.5(2) . .
Te5 Ho1 O1 Ho3 -21.6(2) . .
N1 Ho1 O1 Ho2 69.6(11) . .
Te7 Ho1 O1 Ho2 -108.9(2) . .
Te6 Ho1 O1 Ho2 163.9(3) . .
Te1 Ho1 O1 Ho2 23.5(2) . .
Te2 Ho1 O1 Ho2 -29.3(2) . .
Te5 Ho1 O1 Ho2 111.5(2) . .
N5 Ho2 O1 Ho3 -112.7(3) . .
N4 Ho2 O1 Ho3 24(3) . .
Te1 Ho2 O1 Ho3 109.4(2) . .
Te3 Ho2 O1 Ho3 23.6(2) . .
Te2 Ho2 O1 Ho3 162.7(3) . .
Te4 Ho2 O1 Ho3 -29.4(2) . .
N5 Ho2 O1 Ho1 114.0(3) . .
N4 Ho2 O1 Ho1 -109(3) . .
Te1 Ho2 O1 Ho1 -24.0(2) . .
Te3 Ho2 O1 Ho1 -109.8(2) . .
Te2 Ho2 O1 Ho1 29.3(2) . .
Te4 Ho2 O1 Ho1 -162.8(3) . .
O1 Ho2 Te1 Te2 85.48(18) . .
N5 Ho2 Te1 Te2 -8.5(2) . .
N4 Ho2 Te1 Te2 -99.40(12) . .
Te3 Ho2 Te1 Te2 169.50(3) . .
Te4 Ho2 Te1 Te2 160.29(4) . .
O1 Ho2 Te1 Ho1 15.64(18) . .
N5 Ho2 Te1 Ho1 -78.3(2) . .
N4 Ho2 Te1 Ho1 -169.24(12) . .
Te3 Ho2 Te1 Ho1 99.67(3) . .
Te2 Ho2 Te1 Ho1 -69.83(3) . .
Te4 Ho2 Te1 Ho1 90.46(4) . .
O1 Ho2 Te1 Te5 -78.86(18) . 2_545
N5 Ho2 Te1 Te5 -172.8(2) . 2_545
N4 Ho2 Te1 Te5 96.26(12) . 2_545
Te3 Ho2 Te1 Te5 5.16(3) . 2_545
Te2 Ho2 Te1 Te5 -164.34(4) . 2_545
Te4 Ho2 Te1 Te5 -4.05(5) . 2_545
O1 Ho1 Te1 Te2 -86.84(19) . .
N1 Ho1 Te1 Te2 104.26(14) . .
Te7 Ho1 Te1 Te2 6.41(5) . .
Te6 Ho1 Te1 Te2 -159.87(5) . .
Te5 Ho1 Te1 Te2 -170.52(3) . .
O1 Ho1 Te1 Ho2 -15.77(19) . .
N1 Ho1 Te1 Ho2 175.34(14) . .
Te7 Ho1 Te1 Ho2 77.48(4) . .
Te6 Ho1 Te1 Ho2 -88.80(5) . .
Te2 Ho1 Te1 Ho2 71.07(3) . .
Te5 Ho1 Te1 Ho2 -99.45(3) . .
O1 Ho1 Te1 Te5 83.69(19) . 2_545
N1 Ho1 Te1 Te5 -85.21(14) . 2_545
Te7 Ho1 Te1 Te5 176.94(4) . 2_545
Te6 Ho1 Te1 Te5 10.66(5) . 2_545
Te2 Ho1 Te1 Te5 170.53(4) . 2_545
Te5 Ho1 Te1 Te5 0.01(4) . 2_545
Ho2 Te1 Te2 Ho1 -79.31(2) . .
Te5 Te1 Te2 Ho1 -28.51(12) 2_545 .
Ho1 Te1 Te2 Ho2 79.31(2) . .
Te5 Te1 Te2 Ho2 50.80(12) 2_545 .
O1 Ho1 Te2 Te1 87.21(14) . .
N1 Ho1 Te2 Te1 -77.39(11) . .
Te7 Ho1 Te2 Te1 -175.23(4) . .
Te6 Ho1 Te2 Te1 133.51(9) . .
Te5 Ho1 Te2 Te1 14.50(5) . .
O1 Ho1 Te2 Ho2 19.12(14) . .
N1 Ho1 Te2 Ho2 -145.48(11) . .
Te7 Ho1 Te2 Ho2 116.69(3) . .
Te6 Ho1 Te2 Ho2 65.42(9) . .
Te1 Ho1 Te2 Ho2 -68.09(3) . .
Te5 Ho1 Te2 Ho2 -53.59(4) . .
O1 Ho2 Te2 Te1 -89.13(15) . .
N5 Ho2 Te2 Te1 174.33(14) . .
N4 Ho2 Te2 Te1 87.57(11) . .
Te3 Ho2 Te2 Te1 -15.54(5) . .
Te4 Ho2 Te2 Te1 -131.98(10) . .
O1 Ho2 Te2 Ho1 -19.01(15) . .
N5 Ho2 Te2 Ho1 -115.55(13) . .
N4 Ho2 Te2 Ho1 157.68(11) . .
Te1 Ho2 Te2 Ho1 70.12(3) . .
Te3 Ho2 Te2 Ho1 54.57(4) . .
Te4 Ho2 Te2 Ho1 -61.86(11) . .
O1 Ho3 Te3 Te4 86.25(18) . .
N3 Ho3 Te3 Te4 -0.9(2) . .
N2 Ho3 Te3 Te4 -90.84(19) . .
Te5 Ho3 Te3 Te4 173.41(4) . .
Te6 Ho3 Te3 Te4 159.51(5) . .
O1 Ho3 Te3 Ho2 15.67(18) . .
N3 Ho3 Te3 Ho2 -71.5(2) . .
N2 Ho3 Te3 Ho2 -161.42(19) . .
Te5 Ho3 Te3 Ho2 102.82(3) . .
Te4 Ho3 Te3 Ho2 -70.58(3) . .
Te6 Ho3 Te3 Ho2 88.92(4) . .
O1 Ho3 Te3 Te5 -83.06(18) . 2_545
N3 Ho3 Te3 Te5 -170.2(2) . 2_545
N2 Ho3 Te3 Te5 99.84(19) . 2_545
Te5 Ho3 Te3 Te5 4.09(4) . 2_545
Te4 Ho3 Te3 Te5 -169.31(4) . 2_545
Te6 Ho3 Te3 Te5 -9.81(5) . 2_545
O1 Ho2 Te3 Te4 -86.17(17) . .
N5 Ho2 Te3 Te4 5.87(19) . .
N4 Ho2 Te3 Te4 93.91(13) . .
Te1 Ho2 Te3 Te4 -172.16(3) . .
Te2 Ho2 Te3 Te4 -159.75(4) . .
O1 Ho2 Te3 Ho3 -15.38(17) . .
N5 Ho2 Te3 Ho3 76.65(19) . .
N4 Ho2 Te3 Ho3 164.70(13) . .
Te1 Ho2 Te3 Ho3 -101.37(3) . .
Te2 Ho2 Te3 Ho3 -88.96(4) . .
Te4 Ho2 Te3 Ho3 70.79(3) . .
O1 Ho2 Te3 Te5 80.81(17) . 2_545
N5 Ho2 Te3 Te5 172.85(19) . 2_545
N4 Ho2 Te3 Te5 -99.11(13) . 2_545
Te1 Ho2 Te3 Te5 -5.18(3) . 2_545
Te2 Ho2 Te3 Te5 7.23(5) . 2_545
Te4 Ho2 Te3 Te5 166.98(4) . 2_545
Ho2 Te3 Te4 Ho3 79.28(2) . .
Te5 Te3 Te4 Ho3 35.18(13) 2_545 .
Ho3 Te3 Te4 Ho2 -79.28(2) . .
Te5 Te3 Te4 Ho2 -44.10(13) 2_545 .
O1 Ho3 Te4 Te3 -88.36(14) . .
N3 Ho3 Te4 Te3 179.41(16) . .
N2 Ho3 Te4 Te3 93.58(13) . .
Te5 Ho3 Te4 Te3 -10.07(5) . .
Te6 Ho3 Te4 Te3 -131.40(9) . .
O1 Ho3 Te4 Ho2 -19.12(14) . .
N3 Ho3 Te4 Ho2 -111.35(16) . .
N2 Ho3 Te4 Ho2 162.82(13) . .
Te5 Ho3 Te4 Ho2 59.17(5) . .
Te3 Ho3 Te4 Ho2 69.24(3) . .
Te6 Ho3 Te4 Ho2 -62.16(9) . .
O1 Ho2 Te4 Te3 87.30(15) . .
N5 Ho2 Te4 Te3 -175.94(13) . .
N4 Ho2 Te4 Te3 -88.75(11) . .
Te1 Ho2 Te4 Te3 11.58(5) . .
Te2 Ho2 Te4 Te3 130.20(10) . .
O1 Ho2 Te4 Ho3 18.75(15) . .
N5 Ho2 Te4 Ho3 115.51(13) . .
N4 Ho2 Te4 Ho3 -157.29(10) . .
Te1 Ho2 Te4 Ho3 -56.96(4) . .
Te3 Ho2 Te4 Ho3 -68.54(3) . .
Te2 Ho2 Te4 Ho3 61.66(11) . .
O1 Ho3 Te5 Te6 -82.90(16) . .
N3 Ho3 Te5 Te6 6.5(2) . .
N2 Ho3 Te5 Te6 97.02(16) . .
Te3 Ho3 Te5 Te6 -168.20(4) . .
Te4 Ho3 Te5 Te6 -160.17(5) . .
O1 Ho3 Te5 Ho1 -14.34(15) . .
N3 Ho3 Te5 Ho1 75.0(2) . .
N2 Ho3 Te5 Ho1 165.58(16) . .
Te3 Ho3 Te5 Ho1 -99.64(3) . .
Te4 Ho3 Te5 Ho1 -91.61(5) . .
Te6 Ho3 Te5 Ho1 68.56(3) . .
O1 Ho3 Te5 Te5 81.12(16) . 2_545
N3 Ho3 Te5 Te5 170.5(2) . 2_545
N2 Ho3 Te5 Te5 -98.97(16) . 2_545
Te3 Ho3 Te5 Te5 -4.19(4) . 2_545
Te4 Ho3 Te5 Te5 3.85(7) . 2_545
Te6 Ho3 Te5 Te5 164.01(5) . 2_545
O1 Ho3 Te5 Te3 51.4(3) . 2_545
N3 Ho3 Te5 Te3 140.7(3) . 2_545
N2 Ho3 Te5 Te3 -128.7(3) . 2_545
Te3 Ho3 Te5 Te3 -33.9(3) . 2_545
Te4 Ho3 Te5 Te3 -25.9(3) . 2_545
Te6 Ho3 Te5 Te3 134.3(3) . 2_545
O1 Ho3 Te5 Te1 159.93(16) . 2_545
N3 Ho3 Te5 Te1 -110.7(2) . 2_545
N2 Ho3 Te5 Te1 -20.16(16) . 2_545
Te3 Ho3 Te5 Te1 74.62(3) . 2_545
Te4 Ho3 Te5 Te1 82.66(5) . 2_545
Te6 Ho3 Te5 Te1 -117.18(4) . 2_545
O1 Ho1 Te5 Te6 86.72(16) . .
N1 Ho1 Te5 Te6 -103.55(14) . .
Te7 Ho1 Te5 Te6 -5.44(5) . .
Te1 Ho1 Te5 Te6 171.06(3) . .
Te2 Ho1 Te5 Te6 159.59(5) . .
O1 Ho1 Te5 Ho3 14.19(16) . .
N1 Ho1 Te5 Ho3 -176.08(14) . .
Te7 Ho1 Te5 Ho3 -77.97(5) . .
Te6 Ho1 Te5 Ho3 -72.53(3) . .
Te1 Ho1 Te5 Ho3 98.53(2) . .
Te2 Ho1 Te5 Ho3 87.06(4) . .
O1 Ho1 Te5 Te5 -84.35(16) . 2_545
N1 Ho1 Te5 Te5 85.38(14) . 2_545
Te7 Ho1 Te5 Te5 -176.51(4) . 2_545
Te6 Ho1 Te5 Te5 -171.07(5) . 2_545
Te1 Ho1 Te5 Te5 -0.01(4) . 2_545
Te2 Ho1 Te5 Te5 -11.48(6) . 2_545
O1 Ho1 Te5 Te3 -158.90(16) . 2_545
N1 Ho1 Te5 Te3 10.83(14) . 2_545
Te7 Ho1 Te5 Te3 108.94(5) . 2_545
Te6 Ho1 Te5 Te3 114.38(4) . 2_545
Te1 Ho1 Te5 Te3 -74.56(3) . 2_545
Te2 Ho1 Te5 Te3 -86.03(5) . 2_545
O1 Ho1 Te5 Te1 -84.4(4) . 2_545
N1 Ho1 Te5 Te1 85.3(4) . 2_545
Te7 Ho1 Te5 Te1 -176.6(3) . 2_545
Te6 Ho1 Te5 Te1 -171.1(4) . 2_545
Te1 Ho1 Te5 Te1 -0.1(4) . 2_545
Te2 Ho1 Te5 Te1 -11.5(4) . 2_545
Ho3 Te5 Te6 Ho1 78.48(2) . .
Te5 Te5 Te6 Ho1 26.54(15) 2_545 .
Te3 Te5 Te6 Ho1 -95.59(4) 2_545 .
Te1 Te5 Te6 Ho1 179.01(4) 2_545 .
Ho1 Te5 Te6 Ho3 -78.48(2) . .
Te5 Te5 Te6 Ho3 -51.95(15) 2_545 .
Te3 Te5 Te6 Ho3 -174.07(4) 2_545 .
Te1 Te5 Te6 Ho3 100.53(4) 2_545 .
O1 Ho1 Te6 Te5 -86.83(15) . .
N1 Ho1 Te6 Te5 77.64(11) . .
Te7 Ho1 Te6 Te5 176.49(4) . .
Te1 Ho1 Te6 Te5 -13.56(5) . .
Te2 Ho1 Te6 Te5 -133.20(9) . .
O1 Ho1 Te6 Ho3 -19.28(15) . .
N1 Ho1 Te6 Ho3 145.19(11) . .
Te7 Ho1 Te6 Ho3 -115.95(3) . .
Te1 Ho1 Te6 Ho3 54.00(4) . .
Te2 Ho1 Te6 Ho3 -65.64(9) . .
Te5 Ho1 Te6 Ho3 67.56(3) . .
O1 Ho3 Te6 Te5 91.85(15) . .
N3 Ho3 Te6 Te5 -175.38(16) . .
N2 Ho3 Te6 Te5 -90.54(14) . .
Te3 Ho3 Te6 Te5 17.60(5) . .
Te4 Ho3 Te6 Te5 135.06(9) . .
O1 Ho3 Te6 Ho1 19.62(15) . .
N3 Ho3 Te6 Ho1 112.39(16) . .
N2 Ho3 Te6 Ho1 -162.77(14) . .
Te5 Ho3 Te6 Ho1 -72.23(3) . .
Te3 Ho3 Te6 Ho1 -54.63(4) . .
Te4 Ho3 Te6 Ho1 62.84(9) . .
O1 Ho1 Te7 C1 -93.1(3) . .
N1 Ho1 Te7 C1 87.3(3) . .
Te6 Ho1 Te7 C1 -10.0(2) . .
Te1 Ho1 Te7 C1 179.1(2) . .
Te2 Ho1 Te7 C1 -175.8(2) . .
Te5 Ho1 Te7 C1 -5.7(2) . .
Ho1 Te7 C1 C2 59.0(3) . .
Ho1 Te7 C1 C6 -122.3(3) . .
C6 C1 C2 C3 0.0 . .
Te7 C1 C2 C3 178.7(3) . .
C1 C2 C3 C4 0.0 . .
C2 C3 C4 C5 0.0 . .
C3 C4 C5 C6 0.0 . .
C4 C5 C6 C1 0.0 . .
C2 C1 C6 C5 0.0 . .
Te7 C1 C6 C5 -178.7(3) . .
O1 Ho1 N1 C7 -70.6(10) . .
Te7 Ho1 N1 C7 107.9(3) . .
Te6 Ho1 N1 C7 -162.9(3) . .
Te1 Ho1 N1 C7 -24.6(3) . .
Te2 Ho1 N1 C7 26.4(3) . .
Te5 Ho1 N1 C7 -112.4(3) . .
O1 Ho1 N1 C11 107.6(10) . .
Te7 Ho1 N1 C11 -73.9(3) . .
Te6 Ho1 N1 C11 15.2(3) . .
Te1 Ho1 N1 C11 153.6(3) . .
Te2 Ho1 N1 C11 -155.4(3) . .
Te5 Ho1 N1 C11 65.8(3) . .
C11 N1 C7 C8 0.0 . .
Ho1 N1 C7 C8 178.1(3) . .
N1 C7 C8 C9 0.0 . .
C7 C8 C9 C10 0.0 . .
C8 C9 C10 C11 0.0 . .
C9 C10 C11 N1 0.0 . .
C7 N1 C11 C10 0.0 . .
Ho1 N1 C11 C10 -178.2(3) . .
O1 Ho3 N2 C12 -42(5) . .
N3 Ho3 N2 C12 -85.8(4) . .
Te5 Ho3 N2 C12 139.6(4) . .
Te3 Ho3 N2 C12 52.6(4) . .
Te4 Ho3 N2 C12 -0.6(4) . .
Te6 Ho3 N2 C12 -167.5(4) . .
O1 Ho3 N2 C16 133(4) . .
N3 Ho3 N2 C16 89.6(4) . .
Te5 Ho3 N2 C16 -45.1(4) . .
Te3 Ho3 N2 C16 -132.1(4) . .
Te4 Ho3 N2 C16 174.8(4) . .
Te6 Ho3 N2 C16 7.8(4) . .
C16 N2 C12 C13 0.0 . .
Ho3 N2 C12 C13 175.1(4) . .
N2 C12 C13 C14 0.0 . .
C12 C13 C14 C15 0.0 . .
C13 C14 C15 C16 0.0 . .
C14 C15 C16 N2 0.0 . .
C12 N2 C16 C15 0.0 . .
Ho3 N2 C16 C15 -175.7(3) . .
O1 Ho3 N3 C17 -15.6(3) . .
N2 Ho3 N3 C17 162.4(3) . .
Te5 Ho3 N3 C17 -102.9(3) . .
Te3 Ho3 N3 C17 69.0(4) . .
Te4 Ho3 N3 C17 68.3(3) . .
Te6 Ho3 N3 C17 -97.8(3) . .
O1 Ho3 N3 C21 160.4(4) . .
N2 Ho3 N3 C21 -21.6(4) . .
Te5 Ho3 N3 C21 73.1(4) . .
Te3 Ho3 N3 C21 -115.0(4) . .
Te4 Ho3 N3 C21 -115.7(4) . .
Te6 Ho3 N3 C21 78.2(3) . .
C21 N3 C17 C18 0.0 . .
Ho3 N3 C17 C18 176.2(3) . .
N3 C17 C18 C19 0.0 . .
C17 C18 C19 C20 0.0 . .
C18 C19 C20 C21 0.0 . .
C19 C20 C21 N3 0.0 . .
C17 N3 C21 C20 0.0 . .
Ho3 N3 C21 C20 -175.8(4) . .
O1 Ho2 N4 C22 -53(3) . .
N5 Ho2 N4 C22 84.8(3) . .
Te1 Ho2 N4 C22 -137.2(3) . .
Te3 Ho2 N4 C22 -51.7(3) . .
Te2 Ho2 N4 C22 169.6(3) . .
Te4 Ho2 N4 C22 0.9(3) . .
O1 Ho2 N4 C26 123(3) . .
N5 Ho2 N4 C26 -99.8(3) . .
Te1 Ho2 N4 C26 38.2(3) . .
Te3 Ho2 N4 C26 123.7(3) . .
Te2 Ho2 N4 C26 -15.0(3) . .
Te4 Ho2 N4 C26 176.3(3) . .
C26 N4 C22 C23 0.0 . .
Ho2 N4 C22 C23 175.3(2) . .
N4 C22 C23 C24 0.0 . .
C22 C23 C24 C25 0.0 . .
C23 C24 C25 C26 0.0 . .
C24 C25 C26 N4 0.0 . .
C22 N4 C26 C25 0.0 . .
Ho2 N4 C26 C25 -175.4(2) . .
O1 Ho2 N5 C27 139.7(4) . .
N4 Ho2 N5 C27 -37.0(4) . .
Te1 Ho2 N5 C27 -130.3(3) . .
Te3 Ho2 N5 C27 52.6(4) . .
Te2 Ho2 N5 C27 -137.1(3) . .
Te4 Ho2 N5 C27 57.3(3) . .
O1 Ho2 N5 C31 -29.8(3) . .
N4 Ho2 N5 C31 153.5(3) . .
Te1 Ho2 N5 C31 60.1(3) . .
Te3 Ho2 N5 C31 -116.9(3) . .
Te2 Ho2 N5 C31 53.3(3) . .
Te4 Ho2 N5 C31 -112.2(3) . .
C31 N5 C27 C28 0.0 . .
Ho2 N5 C27 C28 -169.2(3) . .
N5 C27 C28 C29 0.0 . .
C27 C28 C29 C30 0.0 . .
C28 C29 C30 C31 0.0 . .
C29 C30 C31 N5 0.0 . .
C27 N5 C31 C30 0.0 . .
Ho2 N5 C31 C30 169.8(3) . .
N8 Ho5 Te8 Ho6 -111.92(9) . .
N7 Ho5 Te8 Ho6 -84.6(10) . .
Te11 Ho5 Te8 Ho6 25.63(2) . .
Te9 Ho5 Te8 Ho6 110.50(3) . .
Te10 Ho5 Te8 Ho6 164.40(3) . .
Te12 Ho5 Te8 Ho6 -28.11(3) . .
N8 Ho5 Te8 Ho7 179.61(9) . .
N7 Ho5 Te8 Ho7 -153.1(9) . .
Te11 Ho5 Te8 Ho7 -42.84(4) . .
Te9 Ho5 Te8 Ho7 42.03(4) . .
Te10 Ho5 Te8 Ho7 95.93(4) . .
Te12 Ho5 Te8 Ho7 -96.58(4) . .
N8 Ho5 Te8 Ho4 110.26(9) . .
N7 Ho5 Te8 Ho4 137.6(10) . .
Te11 Ho5 Te8 Ho4 -112.19(2) . .
Te9 Ho5 Te8 Ho4 -27.32(3) . .
Te10 Ho5 Te8 Ho4 26.58(3) . .
Te12 Ho5 Te8 Ho4 -165.93(3) . .
N9A Ho6 Te8 Ho5 99(8) . .
N10 Ho6 Te8 Ho5 111.12(12) . .
Te13 Ho6 Te8 Ho5 -108.13(3) . .
Te14 Ho6 Te8 Ho5 -166.21(2) . .
Te11 Ho6 Te8 Ho5 -25.48(3) . .
Te12 Ho6 Te8 Ho5 28.12(2) . .
N9A Ho6 Te8 Ho7 -124(8) . .
N10 Ho6 Te8 Ho7 -111.58(12) . .
Te13 Ho6 Te8 Ho7 29.17(2) . .
Te14 Ho6 Te8 Ho7 -28.91(2) . .
Te11 Ho6 Te8 Ho7 111.82(3) . .
Te12 Ho6 Te8 Ho7 165.42(2) . .
N9A Ho6 Te8 Ho4 166(8) . .
N10 Ho6 Te8 Ho4 178.48(13) . .
Te13 Ho6 Te8 Ho4 -40.77(5) . .
Te14 Ho6 Te8 Ho4 -98.85(4) . .
Te11 Ho6 Te8 Ho4 41.87(5) . .
Te12 Ho6 Te8 Ho4 95.48(5) . .
N11 Ho7 Te8 Ho5 177.80(11) . .
N12 Ho7 Te8 Ho5 -89(3) . .
Te13 Ho7 Te8 Ho5 39.26(3) . .
Te15 Ho7 Te8 Ho5 -41.03(4) . .
Te14 Ho7 Te8 Ho5 96.98(3) . .
Te16 Ho7 Te8 Ho5 -96.97(4) . .
N11 Ho7 Te8 Ho6 109.37(11) . .
N12 Ho7 Te8 Ho6 -157(3) . .
Te13 Ho7 Te8 Ho6 -29.18(2) . .
Te15 Ho7 Te8 Ho6 -109.47(2) . .
Te14 Ho7 Te8 Ho6 28.54(2) . .
Te16 Ho7 Te8 Ho6 -165.40(2) . .
N11 Ho7 Te8 Ho4 -113.51(11) . .
N12 Ho7 Te8 Ho4 -20(3) . .
Te13 Ho7 Te8 Ho4 107.95(2) . .
Te15 Ho7 Te8 Ho4 27.66(3) . .
Te14 Ho7 Te8 Ho4 165.67(3) . .
Te16 Ho7 Te8 Ho4 -28.28(2) . .
N6A Ho4 Te8 Ho5 88(6) . .
Te18 Ho4 Te8 Ho5 -115.57(3) . .
Te16 Ho4 Te8 Ho5 166.22(3) . .
Te15 Ho4 Te8 Ho5 109.67(3) . .
Te10 Ho4 Te8 Ho5 -26.74(3) . .
Te9 Ho4 Te8 Ho5 26.90(3) . .
N6A Ho4 Te8 Ho6 21(6) . .
Te18 Ho4 Te8 Ho6 176.85(4) . .
Te16 Ho4 Te8 Ho6 98.64(5) . .
Te15 Ho4 Te8 Ho6 42.09(5) . .
Te10 Ho4 Te8 Ho6 -94.32(5) . .
Te9 Ho4 Te8 Ho6 -40.68(5) . .
N6A Ho4 Te8 Ho7 -49(6) . .
Te18 Ho4 Te8 Ho7 107.30(3) . .
Te16 Ho4 Te8 Ho7 29.10(3) . .
Te15 Ho4 Te8 Ho7 -27.46(3) . .
Te10 Ho4 Te8 Ho7 -163.86(3) . .
Te9 Ho4 Te8 Ho7 -110.22(3) . .
N8 Ho5 Te9 Te10 0.93(19) . .
N7 Ho5 Te9 Te10 -86.75(11) . .
Te11 Ho5 Te9 Te10 -176.03(3) . .
Te8 Ho5 Te9 Te10 91.64(3) . .
Te12 Ho5 Te9 Te10 -171.96(5) . .
N8 Ho5 Te9 Ho4 -62.95(19) . .
N7 Ho5 Te9 Ho4 -150.62(11) . .
Te11 Ho5 Te9 Ho4 120.09(3) . .
Te8 Ho5 Te9 Ho4 27.76(2) . .
Te10 Ho5 Te9 Ho4 -63.88(3) . .
Te12 Ho5 Te9 Ho4 124.16(4) . .
N8 Ho5 Te9 Te17 -156.71(19) . .
N7 Ho5 Te9 Te17 115.61(11) . .
Te11 Ho5 Te9 Te17 26.32(3) . .
Te8 Ho5 Te9 Te17 -66.00(3) . .
Te10 Ho5 Te9 Te17 -157.64(4) . .
Te12 Ho5 Te9 Te17 30.40(5) . .
N6A Ho4 Te9 Te10 91.0(3) . .
Te18 Ho4 Te9 Te10 1.27(4) . .
Te16 Ho4 Te9 Te10 176.72(4) . .
Te15 Ho4 Te9 Te10 179.08(2) . .
Te8 Ho4 Te9 Te10 -92.08(3) . .
N6A Ho4 Te9 Ho5 155.9(3) . .
Te18 Ho4 Te9 Ho5 66.19(4) . .
Te16 Ho4 Te9 Ho5 -118.36(4) . .
Te15 Ho4 Te9 Ho5 -116.00(2) . .
Te10 Ho4 Te9 Ho5 64.92(2) . .
Te8 Ho4 Te9 Ho5 -27.16(3) . .
N6A Ho4 Te9 Te17 -107.1(3) . .
Te18 Ho4 Te9 Te17 163.25(4) . .
Te16 Ho4 Te9 Te17 -21.29(4) . .
Te15 Ho4 Te9 Te17 -18.93(2) . .
Te10 Ho4 Te9 Te17 161.99(3) . .
Te8 Ho4 Te9 Te17 69.91(3) . .
Ho5 Te9 Te10 Ho4 -94.29(2) . .
Te17 Te9 Te10 Ho4 -40.97(7) . .
Ho4 Te9 Te10 Ho5 94.29(2) . .
Te17 Te9 Te10 Ho5 53.32(7) . .
N6A Ho4 Te10 Te9 -87.3(3) . .
Te18 Ho4 Te10 Te9 -179.23(3) . .
Te16 Ho4 Te10 Te9 -170.57(11) . .
Te15 Ho4 Te10 Te9 -1.32(4) . .
Te8 Ho4 Te10 Te9 89.58(3) . .
N6A Ho4 Te10 Ho5 -150.3(3) . .
Te18 Ho4 Te10 Ho5 117.73(2) . .
Te16 Ho4 Te10 Ho5 126.38(11) . .
Te15 Ho4 Te10 Ho5 -64.37(4) . .
Te9 Ho4 Te10 Ho5 -63.05(2) . .
Te8 Ho4 Te10 Ho5 26.53(3) . .
N8 Ho5 Te10 Te9 -179.37(13) . .
N7 Ho5 Te10 Te9 94.38(12) . .
Te11 Ho5 Te10 Te9 5.95(5) . .
Te8 Ho5 Te10 Te9 -91.40(3) . .
Te12 Ho5 Te10 Te9 156.54(13) . .
N8 Ho5 Te10 Ho4 -115.08(13) . .
N7 Ho5 Te10 Ho4 158.67(12) . .
Te11 Ho5 Te10 Ho4 70.25(5) . .
Te9 Ho5 Te10 Ho4 64.29(3) . .
Te8 Ho5 Te10 Ho4 -27.11(3) . .
Te12 Ho5 Te10 Ho4 -139.17(13) . .
N8 Ho5 Te11 Te12 -0.33(19) . .
N7 Ho5 Te11 Te12 83.55(10) . .
Te9 Ho5 Te11 Te12 176.64(3) . .
Te8 Ho5 Te11 Te12 -90.64(3) . .
Te10 Ho5 Te11 Te12 171.82(5) . .
N8 Ho5 Te11 Ho6 64.29(19) . .
N7 Ho5 Te11 Ho6 148.16(10) . .
Te9 Ho5 Te11 Ho6 -118.74(3) . .
Te8 Ho5 Te11 Ho6 -26.03(2) . .
Te10 Ho5 Te11 Ho6 -123.57(4) . .
Te12 Ho5 Te11 Ho6 64.61(3) . .
N8 Ho5 Te11 Te17 156.39(19) . .
N7 Ho5 Te11 Te17 -119.73(10) . .
Te9 Ho5 Te11 Te17 -26.64(3) . .
Te8 Ho5 Te11 Te17 66.07(3) . .
Te10 Ho5 Te11 Te17 -31.46(5) . .
Te12 Ho5 Te11 Te17 156.72(4) . .
N9A Ho6 Te11 Te12 -87.5(4) . .
N10 Ho6 Te11 Te12 -0.17(15) . .
Te13 Ho6 Te11 Te12 179.91(3) . .
Te14 Ho6 Te11 Te12 -175.73(4) . .
Te8 Ho6 Te11 Te12 90.66(3) . .
N9A Ho6 Te11 Ho5 -152.4(4) . .
N10 Ho6 Te11 Ho5 -65.06(15) . .
Te13 Ho6 Te11 Ho5 115.02(2) . .
Te14 Ho6 Te11 Ho5 119.38(4) . .
Te12 Ho6 Te11 Ho5 -64.89(3) . .
Te8 Ho6 Te11 Ho5 25.76(3) . .
N9A Ho6 Te11 Te17 109.5(4) . .
N10 Ho6 Te11 Te17 -163.15(15) . .
Te13 Ho6 Te11 Te17 16.93(2) . .
Te14 Ho6 Te11 Te17 21.29(5) . .
Te12 Ho6 Te11 Te17 -162.98(3) . .
Te8 Ho6 Te11 Te17 -72.32(3) . .
Ho5 Te11 Te12 Ho6 94.47(2) . .
Te17 Te11 Te12 Ho6 38.36(6) . .
Ho6 Te11 Te12 Ho5 -94.47(2) . .
Te17 Te11 Te12 Ho5 -56.11(6) . .
N9A Ho6 Te12 Te11 91.1(2) . .
N10 Ho6 Te12 Te11 179.88(10) . .
Te13 Ho6 Te12 Te11 -0.13(4) . .
Te14 Ho6 Te12 Te11 169.17(11) . .
Te8 Ho6 Te12 Te11 -91.02(3) . .
N9A Ho6 Te12 Ho5 154.2(2) . .
N10 Ho6 Te12 Ho5 -117.06(10) . .
Te13 Ho6 Te12 Ho5 62.93(4) . .
Te14 Ho6 Te12 Ho5 -127.77(11) . .
Te11 Ho6 Te12 Ho5 63.06(2) . .
Te8 Ho6 Te12 Ho5 -27.96(2) . .
N8 Ho5 Te12 Te11 179.78(13) . .
N7 Ho5 Te12 Te11 -93.49(12) . .
Te9 Ho5 Te12 Te11 -5.03(5) . .
Te8 Ho5 Te12 Te11 91.70(3) . .
Te10 Ho5 Te12 Te11 -156.13(13) . .
N8 Ho5 Te12 Ho6 116.32(13) . .
N7 Ho5 Te12 Ho6 -156.94(12) . .
Te11 Ho5 Te12 Ho6 -63.46(3) . .
Te9 Ho5 Te12 Ho6 -68.49(5) . .
Te8 Ho5 Te12 Ho6 28.24(3) . .
Te10 Ho5 Te12 Ho6 140.41(13) . .
N11 Ho7 Te13 Te14 -8.0(2) . .
N12 Ho7 Te13 Te14 -91.38(11) . .
Te15 Ho7 Te13 Te14 -179.35(3) . .
Te8 Ho7 Te13 Te14 90.63(3) . .
Te16 Ho7 Te13 Te14 178.80(5) . .
N11 Ho7 Te13 Ho6 -68.7(2) . .
N12 Ho7 Te13 Ho6 -152.14(11) . .
Te15 Ho7 Te13 Ho6 119.89(3) . .
Te14 Ho7 Te13 Ho6 -60.76(3) . .
Te8 Ho7 Te13 Ho6 29.87(2) . .
Te16 Ho7 Te13 Ho6 118.04(4) . .
N11 Ho7 Te13 Te17 -173.5(2) . .
N12 Ho7 Te13 Te17 103.05(11) . .
Te15 Ho7 Te13 Te17 15.09(3) . .
Te14 Ho7 Te13 Te17 -165.56(4) . .
Te8 Ho7 Te13 Te17 -74.93(3) . .
Te16 Ho7 Te13 Te17 13.23(6) . .
N9A Ho6 Te13 Te14 87.6(3) . .
N10 Ho6 Te13 Te14 -3.17(16) . .
Te11 Ho6 Te13 Te14 176.74(3) . .
Te12 Ho6 Te13 Te14 176.85(4) . .
Te8 Ho6 Te13 Te14 -91.43(3) . .
N9A Ho6 Te13 Ho7 149.1(3) . .
N10 Ho6 Te13 Ho7 58.38(16) . .
Te14 Ho6 Te13 Ho7 61.55(2) . .
Te11 Ho6 Te13 Ho7 -121.70(2) . .
Te12 Ho6 Te13 Ho7 -121.60(4) . .
Te8 Ho6 Te13 Ho7 -29.88(2) . .
N9A Ho6 Te13 Te17 -110.0(3) . .
N10 Ho6 Te13 Te17 159.27(16) . .
Te14 Ho6 Te13 Te17 162.44(4) . .
Te11 Ho6 Te13 Te17 -20.82(3) . .
Te12 Ho6 Te13 Te17 -20.71(5) . .
Te8 Ho6 Te13 Te17 71.01(3) . .
Ho7 Te13 Te14 Ho6 -98.75(3) . .
Te17 Te13 Te14 Ho6 -55.18(11) . .
Ho6 Te13 Te14 Ho7 98.75(3) . .
Te17 Te13 Te14 Ho7 43.57(11) . .
N9A Ho6 Te14 Te13 -93.4(3) . .
N10 Ho6 Te14 Te13 177.98(11) . .
Te11 Ho6 Te14 Te13 -5.10(4) . .
Te12 Ho6 Te14 Te13 -171.30(11) . .
Te8 Ho6 Te14 Te13 88.80(3) . .
N9A Ho6 Te14 Ho7 -153.2(3) . .
N10 Ho6 Te14 Ho7 118.22(11) . .
Te13 Ho6 Te14 Ho7 -59.76(2) . .
Te11 Ho6 Te14 Ho7 -64.86(4) . .
Te12 Ho6 Te14 Ho7 128.94(11) . .
Te8 Ho6 Te14 Ho7 29.05(2) . .
N11 Ho7 Te14 Te13 174.64(17) . .
N12 Ho7 Te14 Te13 91.03(15) . .
Te15 Ho7 Te14 Te13 0.95(5) . .
Te8 Ho7 Te14 Te13 -89.22(3) . .
Te16 Ho7 Te14 Te13 -176.54(14) . .
N11 Ho7 Te14 Ho6 -125.17(16) . .
N12 Ho7 Te14 Ho6 151.23(15) . .
Te13 Ho7 Te14 Ho6 60.19(3) . .
Te15 Ho7 Te14 Ho6 61.15(5) . .
Te8 Ho7 Te14 Ho6 -29.03(3) . .
Te16 Ho7 Te14 Ho6 -116.35(14) . .
N11 Ho7 Te15 Te16 10.6(3) . .
N12 Ho7 Te15 Te16 89.14(14) . .
Te13 Ho7 Te15 Te16 -178.45(4) . .
Te14 Ho7 Te15 Te16 -179.27(5) . .
Te8 Ho7 Te15 Te16 -88.97(3) . .
N11 Ho7 Te15 Ho4 71.3(3) . .
N12 Ho7 Te15 Ho4 149.77(14) . .
Te13 Ho7 Te15 Ho4 -117.82(3) . .
Te14 Ho7 Te15 Ho4 -118.64(5) . .
Te8 Ho7 Te15 Ho4 -28.33(3) . .
Te16 Ho7 Te15 Ho4 60.64(3) . .
N11 Ho7 Te15 Te17 174.9(3) . .
N12 Ho7 Te15 Te17 -106.54(14) . .
Te13 Ho7 Te15 Te17 -14.13(3) . .
Te14 Ho7 Te15 Te17 -14.94(6) . .
Te8 Ho7 Te15 Te17 75.36(3) . .
Te16 Ho7 Te15 Te17 164.33(4) . .
N6A Ho4 Te15 Te16 -90.5(4) . .
Te18 Ho4 Te15 Te16 -0.03(4) . .
Te10 Ho4 Te15 Te16 -177.08(3) . .
Te9 Ho4 Te15 Te16 -178.15(2) . .
Te8 Ho4 Te15 Te16 90.70(3) . .
N6A Ho4 Te15 Ho7 -153.2(4) . .
Te18 Ho4 Te15 Ho7 -62.69(4) . .
Te16 Ho4 Te15 Ho7 -62.66(2) . .
Te10 Ho4 Te15 Ho7 120.25(3) . .
Te9 Ho4 Te15 Ho7 119.18(2) . .
Te8 Ho4 Te15 Ho7 28.04(3) . .
N6A Ho4 Te15 Te17 109.7(4) . .
Te18 Ho4 Te15 Te17 -159.79(3) . .
Te16 Ho4 Te15 Te17 -159.76(3) . .
Te10 Ho4 Te15 Te17 23.16(4) . .
Te9 Ho4 Te15 Te17 22.09(2) . .
Te8 Ho4 Te15 Te17 -69.06(3) . .
Ho7 Te15 Te16 Ho4 98.94(3) . .
Te17 Te15 Te16 Ho4 56.97(9) . .
Ho4 Te15 Te16 Ho7 -98.94(3) . .
Te17 Te15 Te16 Ho7 -41.96(9) . .
N6A Ho4 Te16 Te15 87.9(3) . .
Te18 Ho4 Te16 Te15 179.98(3) . .
Te10 Ho4 Te16 Te15 171.14(11) . .
Te9 Ho4 Te16 Te15 2.81(4) . .
Te8 Ho4 Te16 Te15 -88.76(3) . .
N6A Ho4 Te16 Ho7 147.8(3) . .
Te18 Ho4 Te16 Ho7 -120.13(3) . .
Te15 Ho4 Te16 Ho7 59.89(2) . .
Te10 Ho4 Te16 Ho7 -128.97(11) . .
Te9 Ho4 Te16 Ho7 62.70(4) . .
Te8 Ho4 Te16 Ho7 -28.87(3) . .
N11 Ho7 Te16 Te15 -173.29(16) . .
N12 Ho7 Te16 Te15 -89.12(14) . .
Te13 Ho7 Te16 Te15 2.20(5) . .
Te14 Ho7 Te16 Te15 177.98(14) . .
Te8 Ho7 Te16 Te15 90.52(3) . .
N11 Ho7 Te16 Ho4 125.37(16) . .
N12 Ho7 Te16 Ho4 -150.45(14) . .
Te13 Ho7 Te16 Ho4 -59.13(5) . .
Te15 Ho7 Te16 Ho4 -61.34(3) . .
Te14 Ho7 Te16 Ho4 116.64(14) . .
Te8 Ho7 Te16 Ho4 29.18(3) . .
Te14 Te13 Te17 C32 -156.5(2) . .
Ho7 Te13 Te17 C32 -117.9(2) . .
Ho6 Te13 Te17 C32 155.1(2) . .
Te14 Te13 Te17 Te15 -52.85(11) . .
Ho7 Te13 Te17 Te15 -14.27(3) . .
Ho6 Te13 Te17 Te15 -101.33(3) . .
Te14 Te13 Te17 Te11 66.53(11) . .
Ho7 Te13 Te17 Te11 105.10(3) . .
Ho6 Te13 Te17 Te11 18.05(3) . .
Te14 Te13 Te17 Te9 9.85(13) . .
Ho7 Te13 Te17 Te9 48.42(4) . .
Ho6 Te13 Te17 Te9 -38.63(4) . .
Te16 Te15 Te17 C32 154.18(16) . .
Ho7 Te15 Te17 C32 116.96(14) . .
Ho4 Te15 Te17 C32 -156.35(14) . .
Te16 Te15 Te17 Te13 51.26(9) . .
Ho7 Te15 Te17 Te13 14.04(3) . .
Ho4 Te15 Te17 Te13 100.73(3) . .
Te16 Te15 Te17 Te11 -12.98(10) . .
Ho7 Te15 Te17 Te11 -50.20(4) . .
Ho4 Te15 Te17 Te11 36.49(3) . .
Te16 Te15 Te17 Te9 -68.76(9) . .
Ho7 Te15 Te17 Te9 -105.98(3) . .
Ho4 Te15 Te17 Te9 -19.29(2) . .
Te12 Te11 Te17 C32 -146.1(2) . .
Ho5 Te11 Te17 C32 164.8(2) . .
Ho6 Te11 Te17 C32 -112.1(2) . .
Te12 Te11 Te17 Te13 -51.18(7) . .
Ho5 Te11 Te17 Te13 -100.29(3) . .
Ho6 Te11 Te17 Te13 -17.22(3) . .
Te12 Te11 Te17 Te15 15.00(8) . .
Ho5 Te11 Te17 Te15 -34.11(3) . .
Ho6 Te11 Te17 Te15 48.96(3) . .
Te12 Te11 Te17 Te9 72.59(7) . .
Ho5 Te11 Te17 Te9 23.48(2) . .
Ho6 Te11 Te17 Te9 106.55(3) . .
Te10 Te9 Te17 C32 148.8(3) . .
Ho5 Te9 Te17 C32 -164.5(3) . .
Ho4 Te9 Te17 C32 112.9(3) . .
Te10 Te9 Te17 Te13 -10.88(9) . .
Ho5 Te9 Te17 Te13 35.84(4) . .
Ho4 Te9 Te17 Te13 -46.80(4) . .
Te10 Te9 Te17 Te15 54.50(8) . .
Ho5 Te9 Te17 Te15 101.22(3) . .
Ho4 Te9 Te17 Te15 18.58(2) . .
Te10 Te9 Te17 Te11 -70.12(8) . .
Ho5 Te9 Te17 Te11 -23.41(2) . .
Ho4 Te9 Te17 Te11 -106.05(2) . .
Te13 Te17 C32 C33 86.6(3) . .
Te15 Te17 C32 C33 6.8(3) . .
Te11 Te17 C32 C33 168.6(3) . .
Te9 Te17 C32 C33 -73.9(4) . .
Te13 Te17 C32 C37 -94.8(3) . .
Te15 Te17 C32 C37 -174.6(3) . .
Te11 Te17 C32 C37 -12.8(4) . .
Te9 Te17 C32 C37 104.7(4) . .
C37 C32 C33 C34 0.0 . .
Te17 C32 C33 C34 178.6(3) . .
C32 C33 C34 C35 0.0 . .
C33 C34 C35 C36 0.0 . .
C34 C35 C36 C37 0.0 . .
C35 C36 C37 C32 0.0 . .
C33 C32 C37 C36 0.0 . .
Te17 C32 C37 C36 -178.6(3) . .
N6A Ho4 Te18 C38 -81.9(4) . .
Te16 Ho4 Te18 C38 -170.78(16) . .
Te15 Ho4 Te18 C38 -170.75(16) . .
Te10 Ho4 Te18 C38 7.21(16) . .
Te9 Ho4 Te18 C38 6.20(16) . .
Te8 Ho4 Te18 C38 99.46(16) . .
Ho4 Te18 C38 C39 -70.1(3) . .
Ho4 Te18 C38 C43 112.0(3) . .
C43 C38 C39 C40 0.0 . .
Te18 C38 C39 C40 -177.8(3) . .
C38 C39 C40 C41 0.0 . .
C39 C40 C41 C42 0.0 . .
C40 C41 C42 C43 0.0 . .
C41 C42 C43 C38 0.0 . .
C39 C38 C43 C42 0.0 . .
Te18 C38 C43 C42 177.9(3) . .
Te18 Ho4 N6A C44A 133.1(7) . .
Te16 Ho4 N6A C44A -148.7(8) . .
Te15 Ho4 N6A C44A -92.2(8) . .
Te10 Ho4 N6A C44A 44.3(8) . .
Te9 Ho4 N6A C44A -9.3(7) . .
Te8 Ho4 N6A C44A -71(6) . .
Te18 Ho4 N6A C48A -56.7(6) . .
Te16 Ho4 N6A C48A 21.5(6) . .
Te15 Ho4 N6A C48A 78.0(6) . .
Te10 Ho4 N6A C48A -145.5(6) . .
Te9 Ho4 N6A C48A 160.9(6) . .
Te8 Ho4 N6A C48A 99(6) . .
C48A N6A C44A C45A 0.0 . .
Ho4 N6A C44A C45A 169.7(7) . .
N6A C44A C45A C46A 0.0 . .
C44A C45A C46A C47A 0.0 . .
C45A C46A C47A C48A 0.0 . .
C46A C47A C48A N6A 0.0 . .
C44A N6A C48A C47A 0.0 . .
Ho4 N6A C48A C47A -170.7(6) . .
C48B N6B C44B C45B 0.0 . .
N6B C44B C45B C46B 0.0 . .
C44B C45B C46B C47B 0.0 . .
C45B C46B C47B C48B 0.0 . .
C46B C47B C48B N6B 0.0 . .
C44B N6B C48B C47B 0.0 . .
N8 Ho5 N7 C49 -146.8(3) . .
Te11 Ho5 N7 C49 75.4(2) . .
Te9 Ho5 N7 C49 -9.3(2) . .
Te8 Ho5 N7 C49 -174.2(9) . .
Te10 Ho5 N7 C49 -63.0(2) . .
Te12 Ho5 N7 C49 129.0(2) . .
N8 Ho5 N7 C53 38.7(3) . .
Te11 Ho5 N7 C53 -99.1(3) . .
Te9 Ho5 N7 C53 176.2(3) . .
Te8 Ho5 N7 C53 11.3(11) . .
Te10 Ho5 N7 C53 122.5(3) . .
Te12 Ho5 N7 C53 -45.5(3) . .
C53 N7 C49 C50 0.0 . .
Ho5 N7 C49 C50 -174.4(3) . .
N7 C49 C50 C51 0.0 . .
C49 C50 C51 C52 0.0 . .
C50 C51 C52 C53 0.0 . .
C51 C52 C53 N7 0.0 . .
C49 N7 C53 C52 0.0 . .
Ho5 N7 C53 C52 174.5(3) . .
N7 Ho5 N8 C54 -136.2(3) . .
Te11 Ho5 N8 C54 -51.0(3) . .
Te9 Ho5 N8 C54 133.5(3) . .
Te8 Ho5 N8 C54 41.0(3) . .
Te10 Ho5 N8 C54 134.2(3) . .
Te12 Ho5 N8 C54 -51.3(3) . .
N7 Ho5 N8 C58 41.1(3) . .
Te11 Ho5 N8 C58 126.3(2) . .
Te9 Ho5 N8 C58 -49.3(3) . .
Te8 Ho5 N8 C58 -141.8(2) . .
Te10 Ho5 N8 C58 -48.5(2) . .
Te12 Ho5 N8 C58 126.0(2) . .
C58 N8 C54 C55 0.0 . .
Ho5 N8 C54 C55 177.3(3) . .
N8 C54 C55 C56 0.0 . .
C54 C55 C56 C57 0.0 . .
C55 C56 C57 C58 0.0 . .
C56 C57 C58 N8 0.0 . .
C54 N8 C58 C57 0.0 . .
Ho5 N8 C58 C57 -177.2(3) . .
N10 Ho6 N9A C59A -154.3(15) . .
Te13 Ho6 N9A C59A 65.0(15) . .
Te14 Ho6 N9A C59A 123.0(15) . .
Te11 Ho6 N9A C59A -17.7(15) . .
Te12 Ho6 N9A C59A -71.2(15) . .
Te8 Ho6 N9A C59A -142(7) . .
N10 Ho6 N9A C63A 43.1(11) . .
Te13 Ho6 N9A C63A -97.6(10) . .
Te14 Ho6 N9A C63A -39.5(11) . .
Te11 Ho6 N9A C63A 179.8(11) . .
Te12 Ho6 N9A C63A 126.2(11) . .
Te8 Ho6 N9A C63A 55(9) . .
C63A N9A C59A C60A -27(3) . .
Ho6 N9A C59A C60A 171.2(14) . .
N9A C59A C60A C61A 13(3) . .
C59A C60A C61A C62A 0(3) . .
C60A C61A C62A C63A 0(3) . .
C61A C62A C63A N9A -13(2) . .
C59A N9A C63A C62A 26(2) . .
Ho6 N9A C63A C62A -169.8(10) . .
C63B N9B C59B C60B 0.0 . .
N9B C59B C60B C61B 0.0 . .
C59B C60B C61B C62B 0.0 . .
C60B C61B C62B C63B 0.0 . .
C61B C62B C63B N9B 0.0 . .
C59B N9B C63B C62B 0.0 . .
N9A Ho6 N10 C64 30.0(4) . .
Te13 Ho6 N10 C64 122.2(3) . .
Te14 Ho6 N10 C64 119.5(3) . .
Te11 Ho6 N10 C64 -57.7(3) . .
Te12 Ho6 N10 C64 -57.8(3) . .
Te8 Ho6 N10 C64 -149.5(3) . .
N9A Ho6 N10 C68 -147.3(4) . .
Te13 Ho6 N10 C68 -55.2(3) . .
Te14 Ho6 N10 C68 -57.9(2) . .
Te11 Ho6 N10 C68 124.9(3) . .
Te12 Ho6 N10 C68 124.8(2) . .
Te8 Ho6 N10 C68 33.1(2) . .
C68 N10 C64 C65 0.0 . .
Ho6 N10 C64 C65 -177.4(3) . .
N10 C64 C65 C66 0.0 . .
C64 C65 C66 C67 0.0 . .
C65 C66 C67 C68 0.0 . .
C66 C67 C68 N10 0.0 . .
C64 N10 C68 C67 0.0 . .
Ho6 N10 C68 C67 177.3(3) . .
N12 Ho7 N11 C69 37.0(2) . .
Te13 Ho7 N11 C69 -49.5(3) . .
Te15 Ho7 N11 C69 117.0(2) . .
Te14 Ho7 N11 C69 -56.3(2) . .
Te8 Ho7 N11 C69 -145.6(2) . .
Te16 Ho7 N11 C69 125.8(2) . .
N12 Ho7 N11 C73 -142.9(2) . .
Te13 Ho7 N11 C73 130.7(2) . .
Te15 Ho7 N11 C73 -62.8(3) . .
Te14 Ho7 N11 C73 123.9(2) . .
Te8 Ho7 N11 C73 34.58(19) . .
Te16 Ho7 N11 C73 -54.02(19) . .
C73 N11 C69 C70 0.0 . .
Ho7 N11 C69 C70 -179.8(3) . .
N11 C69 C70 C71 0.0 . .
C69 C70 C71 C72 0.0 . .
C70 C71 C72 C73 0.0 . .
C71 C72 C73 N11 0.0 . .
C69 N11 C73 C72 0.0 . .
Ho7 N11 C73 C72 179.8(3) . .
N11 Ho7 N12 C74 88.2(4) . .
Te13 Ho7 N12 C74 -133.5(4) . .
Te15 Ho7 N12 C74 -53.2(4) . .
Te14 Ho7 N12 C74 168.8(3) . .
Te8 Ho7 N12 C74 -5(3) . .
Te16 Ho7 N12 C74 2.7(4) . .
N11 Ho7 N12 C78 -89.9(3) . .
Te13 Ho7 N12 C78 48.4(3) . .
Te15 Ho7 N12 C78 128.6(3) . .
Te14 Ho7 N12 C78 -9.4(3) . .
Te8 Ho7 N12 C78 176(36) . .
Te16 Ho7 N12 C78 -175.4(3) . .
C78 N12 C74 C75 0.0 . .
Ho7 N12 C74 C75 -178.1(3) . .
N12 C74 C75 C76 0.0 . .
C74 C75 C76 C77 0.0 . .
C75 C76 C77 C78 0.0 . .
C76 C77 C78 N12 0.0 . .
C74 N12 C78 C77 0.0 . .
Ho7 N12 C78 C77 178.1(3) . .
C83 N13 C79 C80 0.0 . .
N13 C79 C80 C81 0.0 . .
C79 C80 C81 C82 0.0 . .
C80 C81 C82 C83 0.0 . .
C81 C82 C83 N13 0.0 . .
C79 N13 C83 C82 0.0 . .
C88 N14 C84 C85 0.0 . .
N14 C84 C85 C86 0.0 . .
C84 C85 C86 C87 0.0 . .
C85 C86 C87 C88 0.0 . .
C86 C87 C88 N14 0.0 . .
C84 N14 C88 C87 0.0 . .
C93 N15 C89 C90 0.0 . .
N15 C89 C90 C91 0.0 . .
C89 C90 C91 C92 0.0 . .
C90 C91 C92 C93 0.0 . .
C91 C92 C93 N15 0.0 . .
C89 N15 C93 C92 0.0 . .
C94 Te19 Te20 C100 126.12(2) . .
Te20 Te19 C94 C95 -75.94(2) . .
Te20 Te19 C94 C99 104.06(2) . .
C99 C94 C95 C96 0.0 . .
Te19 C94 C95 C96 180.0 . .
C94 C95 C96 C97 0.0 . .
C95 C96 C97 C98 0.0 . .
C96 C97 C98 C99 0.0 . .
C97 C98 C99 C94 0.0 . .
C95 C94 C99 C98 0.0 . .
Te19 C94 C99 C98 180.0 . .
Te19 Te20 C100 C101 45.72(2) . .
Te19 Te20 C100 C105 -134.28(2) . .
C105 C100 C101 C102 0.0 . .
Te20 C100 C101 C102 180.0 . .
C100 C101 C102 C103 0.0 . .
C101 C102 C103 C104 0.0 . .
C102 C103 C104 C105 0.0 . .
C103 C104 C105 C100 0.0 . .
C101 C100 C105 C104 0.0 . .
Te20 C100 C105 C104 180.0 . .
